data_1576217
loop_
_publ_author_name
'Zhang, Shiming'
'Zhao, Guoxiang'
'Yan, Yayu'
'Li, Qiao-Hong'
'Zhang, Hai-Xia'
'Wu, Xin'
'Zhang, Jian'

_publ_section_title
;
 A bioinspired polyoxo-titanium cluster for efficient photocatalytic
 CO<sub>2</sub> reduction assisted by hydrogen bonding.
;
_journal_issue 3
_journal_name_full 'Materials horizons'
_journal_page_first 1313
_journal_page_last 1319
_journal_paper_doi 10.1039/d5mh01657f
_journal_volume 13
_journal_year 2026
_chemical_formula_moiety 'C76 H118 Co2 N2 O32 P6 Ti6'
_chemical_formula_sum 'C76 H118 Co2 N2 O32 P6 Ti6'
_chemical_formula_weight 2162.80
_space_group_crystal_system triclinic
_space_group_IT_number 2
_space_group_name_Hall '-P 1'
_space_group_name_H-M_alt 'P -1'
_atom_sites_solution_hydrogens geom
_atom_sites_solution_primary dual
_audit_creation_date 2025-06-29
_audit_creation_method
;
Olex2 1.5-beta
(compiled 2022.04.07 svn.rca3783a0 for OlexSys, GUI svn.r6498)
;
_audit_update_record
;
2025-06-29 deposited with the CCDC.	2025-10-31 downloaded from the CCDC.
;
_cell_angle_alpha 99.4230(10)
_cell_angle_beta 106.406(2)
_cell_angle_gamma 100.218(2)
_cell_formula_units_Z 2
_cell_length_a 15.5362(3)
_cell_length_b 16.5431(3)
_cell_length_c 20.2811(3)
_cell_measurement_reflns_used 24598
_cell_measurement_temperature 100.0(2)
_cell_measurement_theta_max 54.4920
_cell_measurement_theta_min 2.0350
_cell_volume 4793.16(16)
_computing_cell_refinement 'CrysAlisPro 1.171.42.85a (Rigaku OD, 2023)'
_computing_data_collection 'CrysAlisPro 1.171.42.85a (Rigaku OD, 2023)'
_computing_data_reduction 'CrysAlisPro 1.171.42.85a (Rigaku OD, 2023)'
_computing_molecular_graphics 'Olex2 1.5-beta (Dolomanov et al., 2009)'
_computing_publication_material 'Olex2 1.5-beta (Dolomanov et al., 2009)'
_computing_structure_refinement 'SHELXL 2018/3 (Sheldrick, 2015)'
_computing_structure_solution 'SHELXT 2018/2 (Sheldrick, 2018)'
_diffrn_ambient_environment N~2~
_diffrn_ambient_temperature 100.0(2)
_diffrn_detector 'Hybrid Pixel Array Detector'
_diffrn_detector_area_resol_mean 10.0000
_diffrn_detector_type HyPix
_diffrn_measured_fraction_theta_full 0.998
_diffrn_measured_fraction_theta_max 0.978
_diffrn_measurement_details
;
List of Runs (angles in degrees, time in seconds):

  # Type    Start    End  Width  t~exp~   \w     \q     \k     \f   Frames
#--------------------------------------------------------------------------
  1  \w   -136.00 -38.00   0.50    0.29    --  -67.27 -77.00-120.00  196
  2  \w    -75.00  22.00   0.50    0.07    --   -1.25 -57.00 -60.00  194
  3  \w     79.00 104.00   0.50    0.29    --   64.77-125.00 -60.00   50
  4  \w     35.00  74.00   0.50    0.29    --   64.77-125.00 -60.00   78
  5  \w     16.00 100.00   0.50    0.29    --   64.77-107.00 -23.00  168
  6  \w     26.00 108.00   0.50    0.29    --   64.77-125.00-180.00  164
  7  \w   -141.00 -44.00   0.50    0.29    --  -67.27 -57.00 150.00  194
  8  \w      5.00  92.00   0.50    0.29    --   64.77 -77.00 -30.00  174
  9  \w     10.00  54.00   0.50    0.29    --   64.77 -38.00  30.00   88
 10  \w     47.00  73.00   0.50    0.29    --   64.77  38.00 120.00   52
 11  \w     -8.00  76.00   0.50    0.29    --   64.77 -57.00-180.00  168
 12  \w    107.00 136.00   0.50    0.29    --   64.77 125.00   0.00   58
 13  \w     88.00 115.00   0.50    0.29    --   64.77 107.00  74.00   54
 14  \w    100.00 142.00   0.50    0.29    --   64.77  38.00 120.00   84
 15  \w    -20.00  22.00   0.50    0.07    --   -1.25  38.00  90.00   84
 16  \w    -46.00 -21.00   0.50    0.29    --  -67.27 125.00 120.00   50
 17  \w   -107.00 -81.00   0.50    0.29    --  -67.27 125.00 120.00   52
 18  \w    -92.00  -9.00   0.50    0.29    --  -67.27 107.00  74.00  166
 19  \w     27.00  76.00   0.50    0.07    --   -1.25  38.00  90.00   98
 20  \w   -131.00-106.00   0.50    0.29    --  -67.27 -99.00  60.00   50
 21  \w   -119.00 -86.00   0.50    0.29    --  -67.27-125.00 150.00   66
 22  \w   -138.00-113.00   0.50    0.29    --  -67.27-107.00 -23.00   50
 23  \w   -139.00 -88.00   0.50    0.29    --  -67.27 -99.00 -90.00  102
 24  \w   -138.00-106.00   0.50    0.29    --  -67.27 -99.00-150.00   64
 25  \w   -132.00 -83.00   0.50    0.29    --  -67.27-125.00-120.00   98
 26  \w     -6.00  25.00   0.50    0.07    --   -1.25 -99.00-180.00   62
;
_diffrn_measurement_device 'four-circle diffractometer'
_diffrn_measurement_device_type 'ROD, Synergy Custom system, HyPix'
_diffrn_measurement_method '\w scans'
_diffrn_orient_matrix_type 'CrysAlisPro convention (1999,Acta A55,543-557)'
_diffrn_orient_matrix_UB_11 0.0395642000
_diffrn_orient_matrix_UB_12 -0.0177134000
_diffrn_orient_matrix_UB_13 0.0620147000
_diffrn_orient_matrix_UB_21 -0.0512890000
_diffrn_orient_matrix_UB_22 0.0419067000
_diffrn_orient_matrix_UB_23 0.0291667000
_diffrn_orient_matrix_UB_31 -0.0659999000
_diffrn_orient_matrix_UB_32 -0.0711485000
_diffrn_orient_matrix_UB_33 -0.0172591000
_diffrn_radiation_monochromator mirror
_diffrn_radiation_probe x-ray
_diffrn_radiation_type 'Ga K\a'
_diffrn_radiation_wavelength 1.3405
_diffrn_reflns_av_R_equivalents 0.0396
_diffrn_reflns_av_unetI/netI 0.0432
_diffrn_reflns_Laue_measured_fraction_full 0.998
_diffrn_reflns_Laue_measured_fraction_max 0.978
_diffrn_reflns_limit_h_max 18
_diffrn_reflns_limit_h_min -18
_diffrn_reflns_limit_k_max 19
_diffrn_reflns_limit_k_min -20
_diffrn_reflns_limit_l_max 24
_diffrn_reflns_limit_l_min -24
_diffrn_reflns_number 57043
_diffrn_reflns_point_group_measured_fraction_full 0.998
_diffrn_reflns_point_group_measured_fraction_max 0.978
_diffrn_reflns_theta_full 53.543
_diffrn_reflns_theta_max 54.839
_diffrn_reflns_theta_min 2.027
_diffrn_source 'micro-focus metaljet'
_exptl_absorpt_coefficient_mu 5.656
_exptl_absorpt_correction_T_max 1.00000
_exptl_absorpt_correction_T_min 0.42062
_exptl_absorpt_correction_type multi-scan
_exptl_absorpt_process_details
;
CrysAlisPro 1.171.42.85a (Rigaku Oxford Diffraction, 2023)
Empirical absorption correction using spherical harmonics,
implemented in SCALE3 ABSPACK scaling algorithm.
;
_exptl_crystal_colour 'light blue'
_exptl_crystal_colour_modifier light
_exptl_crystal_colour_primary blue
_exptl_crystal_density_diffrn 1.499
_exptl_crystal_description block
_exptl_crystal_F_000 2240
_exptl_crystal_size_max 0.1
_exptl_crystal_size_mid 0.1
_exptl_crystal_size_min 0.1
_refine_diff_density_max 1.392
_refine_diff_density_min -1.254
_refine_diff_density_rms 0.112
_refine_ls_extinction_method none
_refine_ls_goodness_of_fit_ref 1.079
_refine_ls_hydrogen_treatment constr
_refine_ls_matrix_type full
_refine_ls_number_parameters 1242
_refine_ls_number_reflns 17816
_refine_ls_number_restraints 24642
_refine_ls_restrained_S_all 0.758
_refine_ls_R_factor_all 0.0808
_refine_ls_R_factor_gt 0.0688
_refine_ls_shift/su_max 0.001
_refine_ls_shift/su_mean 0.000
_refine_ls_structure_factor_coef Fsqd
_refine_ls_weighting_details 'w=1/[\s^2^(Fo^2^)+(0.0607P)^2^+31.4746P] where P=(Fo^2^+2Fc^2^)/3'
_refine_ls_weighting_scheme calc
_refine_ls_wR_factor_gt 0.1755
_refine_ls_wR_factor_ref 0.1817
_reflns_Friedel_coverage 0.000
_reflns_number_gt 14824
_reflns_number_total 17816
_reflns_threshold_expression 'I > 2\s(I)'
_cod_data_source_file d5mh01657f2.cif
_cod_data_source_block BQTiCo
_cod_depositor_comments 'Adding full bibliography for 1576215--1576217.cif.'
_cod_database_code 1576217
_shelx_shelxl_version_number 2018/3
_chemical_oxdiff_formula 'C H O N P Co Ti'
_shelx_space_group_comment
;
The symmetry employed for this shelxl refinement is uniquely defined
by the following loop, which should always be used as a source of
symmetry information in preference to the above space-group names.
They are only intended as comments.
;
_shelx_estimated_absorpt_t_max 0.602
_shelx_estimated_absorpt_t_min 0.602
_olex2_refinement_description
;
1. Restrained distances
 O9-C33 \\sim O9-C33A
 with sigma of 0.04
 O9-C65 \\sim O9-C65A
 with sigma of 0.02
 C65-C33 \\sim C65A-C33A
 with sigma of 0.02
 C65-C67 \\sim C65A-C67A
 with sigma of 0.02
 O9-C67 \\sim O9-C67A
 with sigma of 0.04
 C33-C67 \\sim C33A-C67A
 with sigma of 0.04
 P3-C34 \\sim P3-C34A
 with sigma of 0.02
 C34-C36 \\sim C34A-C36A
 with sigma of 0.02
 C34-C44 \\sim C34A-C44A
 with sigma of 0.02
 C36-C44 \\sim C36A-C44A
 with sigma of 0.04
 C38-C42 \\sim C38A-C42A
 with sigma of 0.04
 C36-C38 \\sim C36A-C38A
 with sigma of 0.02
 C38-C40 \\sim C38A-C40A
 with sigma of 0.02
 C36-C40 \\sim C36A-C40A
 with sigma of 0.04
 C40-C42 \\sim C40A-C42A
 with sigma of 0.02
 C42-C44 \\sim C42A-C44A
 with sigma of 0.02
 C40-C44 \\sim C40A-C44A
 with sigma of 0.04
 P3-C36 \\sim P3-C36A
 with sigma of 0.04
 P3-C44 \\sim P3-C44A
 with sigma of 0.04
 C34-C38 \\sim C34A-C38A
 with sigma of 0.04
 C34-C42 \\sim C34A-C42A
 with sigma of 0.04
 C29-C63 \\sim C29A-C63A
 with sigma of 0.02
 O21-C31 \\sim O21-C31A
 with sigma of 0.04
 O21-C63 \\sim O21-C63A
 with sigma of 0.04
 C31-C63 \\sim C31A-C63A
 with sigma of 0.04
 O21-C29 \\sim O21-C29A
 with sigma of 0.02
 C29-C31 \\sim C29A-C31A
 with sigma of 0.02
 O31-C75 \\sim O31-C75A
 with sigma of 0.02
 C73-C75 \\sim C73-C75A
 with sigma of 0.02
 C37-C75 \\sim C37-C75A
 with sigma of 0.02
2. Uiso/Uaniso restraints and constraints
All non-hydrogen atoms have similar U: within 8.8A with sigma of 0.02 and sigma
for terminal atoms of 0.04 within 8.8A
3. Others
 Sof(C67A)=Sof(H67D)=Sof(H67E)=Sof(H67F)=Sof(C65A)=Sof(H65A)=Sof(C33A)=
 Sof(H33D)=Sof(H33E)=Sof(H33F)=1-FVAR(1)
 Sof(C65)=Sof(H65)=Sof(C33)=Sof(H33A)=Sof(H33B)=Sof(H33C)=Sof(C67)=Sof(H67A)=
 Sof(H67B)=Sof(H67C)=FVAR(1)
 Sof(C34A)=Sof(C36A)=Sof(H36A)=Sof(C38A)=Sof(H38A)=Sof(C40A)=Sof(H40A)=
 Sof(C42A)=Sof(H42A)=Sof(C44A)=Sof(H44A)=1-FVAR(2)
 Sof(C34)=Sof(C36)=Sof(H36)=Sof(C38)=Sof(H38)=Sof(C40)=Sof(H40)=Sof(C42)=
 Sof(H42)=Sof(C44)=Sof(H44)=FVAR(2)
 Sof(C29A)=Sof(H29A)=Sof(C31A)=Sof(H31D)=Sof(H31E)=Sof(H31F)=Sof(C63A)=
 Sof(H63D)=Sof(H63E)=Sof(H63F)=1-FVAR(3)
 Sof(C29)=Sof(H29)=Sof(C31)=Sof(H31A)=Sof(H31B)=Sof(H31C)=Sof(C63)=Sof(H63A)=
 Sof(H63B)=Sof(H63C)=FVAR(3)
 Sof(H73D)=Sof(H73E)=Sof(H73F)=Sof(H37D)=Sof(H37E)=Sof(H37F)=Sof(C75A)=
 Sof(H75A)=1-FVAR(4)
 Sof(H73A)=Sof(H73B)=Sof(H73C)=Sof(H37A)=Sof(H37B)=Sof(H37C)=Sof(C75)=Sof(H75)=
 FVAR(4)
4.a Ternary CH refined with riding coordinates:
 C52(H52), C66(H66), C72(H72), C39(H39), C41(H41), C3(H3), C49(H49), C53(H53),
 C29(H29), C65(H65), C35(H35), C75(H75), C65A(H65A), C29A(H29A), C75A(H75A)
4.b Aromatic/amide H refined with riding coordinates:
 C1(H1), C4(H4), C14(H14), C16(H16), C18(H18), C20(H20), C22(H22), C24(H24),
 C26(H26), C28(H28), C30(H30), C32(H32), C36(H36), C38(H38), C40(H40), C42(H42),
  C44(H44), C46(H46), C48(H48), C50(H50), C58(H58), C60(H60), C62(H62),
 C68(H68), C70(H70), C74(H74), C76(H76), C19(H19), C5(H5), C45(H45), C23(H23),
 C47(H47), C51(H51), C55(H55), C36A(H36A), C38A(H38A), C40A(H40A), C42A(H42A),
 C44A(H44A)
4.c Fitted hexagon refined as free rotating group:
 C34(C36,C38,C40,C42,C44), C34A(C36A,C38A,C40A,C42A,C44A)
4.d Idealised Me refined as rotating group:
 C56(H56A,H56B,H56C), C64(H64A,H64B,H64C), C21(H21A,H21B,H21C), C43(H43A,H43B,
 H43C), C11(H11A,H11B,H11C), C25(H25A,H25B,H25C), C13(H13A,H13B,H13C), C27(H27A,
 H27B,H27C), C7(H7A,H7B,H7C), C57(H57A,H57B,H57C), C59(H59A,H59B,H59C),
 C15(H15A,H15B,H15C), C61(H61A,H61B,H61C), C31(H31A,H31B,H31C), C63(H63A,H63B,
 H63C), C2(H2A,H2B,H2C), C33(H33A,H33B,H33C), C67(H67A,H67B,H67C), C17(H17A,
 H17B,H17C), C69(H69A,H69B,H69C), C71(H71A,H71B,H71C), C9(H9A,H9B,H9C),
 C73(H73A,H73B,H73C), C73(H73D,H73E,H73F), C37(H37A,H37B,H37C), C37(H37D,H37E,
 H37F), C67A(H67D,H67E,H67F), C33A(H33D,H33E,H33F), C31A(H31D,H31E,H31F),
 C63A(H63D,H63E,H63F)
;
_smtbx_masks_void_probe_radius 1.2
_smtbx_masks_void_truncation_radius 1.2
_olex2_submission_special_instructions 'No special instructions were received'
_oxdiff_exptl_absorpt_empirical_details
;
Empirical correction (ABSPACK) includes:
- Absorption correction using spherical harmonics
- Frame scaling
;
_oxdiff_exptl_absorpt_empirical_full_max 2.092
_oxdiff_exptl_absorpt_empirical_full_min 0.579

loop_
_space_group_symop_operation_xyz
'x, y, z'
'-x, -y, -z'

loop_
_atom_site_label
_atom_site_type_symbol
_atom_site_fract_x
_atom_site_fract_y
_atom_site_fract_z
_atom_site_U_iso_or_equiv
_atom_site_adp_type
_atom_site_occupancy
_atom_site_site_symmetry_order
_atom_site_calc_flag
_atom_site_refinement_flags_posn
_atom_site_refinement_flags_adp
_atom_site_refinement_flags_occupancy
_atom_site_disorder_assembly
_atom_site_disorder_group
Co1 Co 0.30972(5) 0.60298(5) 0.60741(4) 0.02152(17) Uani 1 1 d . U . . .
Co2 Co 0.25460(5) 0.82444(5) 0.33960(4) 0.02189(17) Uani 1 1 d . U . . .
Ti4 Ti 0.42767(7) 0.57339(6) 0.79834(5) 0.0251(2) Uani 1 1 d . U . . .
Ti6 Ti 0.33662(7) 0.40466(6) 0.68688(5) 0.0251(2) Uani 1 1 d . U . . .
Ti5 Ti 0.21417(6) 0.50747(6) 0.74641(5) 0.0227(2) Uani 1 1 d . U . . .
Ti2 Ti 0.10816(7) 0.89066(7) 0.16966(6) 0.0318(2) Uani 1 1 d . U . . .
Ti3 Ti 0.31475(7) 0.91323(7) 0.18435(6) 0.0319(2) Uani 1 1 d . U . . .
Ti1 Ti 0.25307(7) 1.04109(7) 0.28244(6) 0.0320(2) Uani 1 1 d . U . . .
P1 P 0.16373(9) 0.44200(9) 0.58163(7) 0.0232(3) Uani 1 1 d . U . . .
P4 P 0.10331(9) 0.92196(9) 0.32495(8) 0.0249(3) Uani 1 1 d . U . . .
P6 P 0.30255(9) 0.69542(9) 0.74848(7) 0.0229(3) Uani 1 1 d . U . . .
P3 P 0.48426(9) 0.54251(9) 0.66107(8) 0.0264(3) Uani 1 1 d D U . . .
P2 P 0.41906(9) 0.96058(9) 0.34707(8) 0.0248(3) Uani 1 1 d . U . . .
P5 P 0.19879(10) 0.73675(10) 0.18349(8) 0.0301(3) Uani 1 1 d . U . . .
O1 O 0.1997(2) 0.5161(2) 0.55388(19) 0.0252(7) Uani 1 1 d . U . . .
O4 O 0.3022(3) 0.6971(2) 0.6737(2) 0.0257(7) Uani 1 1 d . U . . .
O6 O 0.1494(3) 0.8588(2) 0.3595(2) 0.0262(7) Uani 1 1 d . U . . .
O8 O 0.3824(2) 0.8880(2) 0.3764(2) 0.0264(7) Uani 1 1 d . U . . .
O10 O 0.1341(2) 0.4710(2) 0.64625(19) 0.0253(7) Uani 1 1 d . U . . .
O12 O 0.3221(2) 0.5239(2) 0.71004(19) 0.0248(7) Uani 1 1 d . U . . .
O14 O 0.2210(2) 0.6302(2) 0.7514(2) 0.0254(7) Uani 1 1 d . U . . .
O16 O 0.3948(2) 0.6831(2) 0.7944(2) 0.0264(7) Uani 1 1 d . U . . .
O18 O 0.0531(3) 0.8878(2) 0.2456(2) 0.0295(8) Uani 1 1 d . U . . .
O20 O 0.1717(3) 1.0063(2) 0.3378(2) 0.0302(8) Uani 1 1 d . U . . .
O22 O 0.3493(3) 0.3002(2) 0.6715(2) 0.0284(7) Uani 1 1 d . U . . .
O24 O 0.3223(3) 0.5424(2) 0.83632(19) 0.0277(7) Uani 1 1 d . U . . .
O26 O 0.2311(3) 0.9158(3) 0.2428(2) 0.0297(8) Uani 1 1 d . U . . .
O28 O 0.4319(3) 0.4501(2) 0.6469(2) 0.0276(7) Uani 1 1 d . U . . .
O30 O 0.2203(3) 0.7307(3) 0.2597(2) 0.0303(8) Uani 1 1 d . U . . .
O32 O 0.2334(3) 0.3869(2) 0.5992(2) 0.0268(7) Uani 1 1 d . U . . .
O2 O 0.4183(3) 0.9310(3) 0.2708(2) 0.0293(8) Uani 1 1 d . U . . .
O17 O 0.3666(3) 1.0308(3) 0.3517(2) 0.0310(8) Uani 1 1 d . U . . .
O9 O 0.2400(3) 0.3922(2) 0.7365(2) 0.0303(8) Uani 1 1 d D U . . .
O19 O 0.4325(3) 0.5895(2) 0.6109(2) 0.0275(7) Uani 1 1 d . U . . .
O5 O 0.5077(3) 0.5866(2) 0.7388(2) 0.0289(7) Uani 1 1 d . U . . .
O21 O 0.4304(3) 0.4500(2) 0.7829(2) 0.0298(8) Uani 1 1 d D U . . .
O11 O 0.1126(3) 0.7706(3) 0.1561(2) 0.0326(8) Uani 1 1 d . U . . .
O23 O 0.1217(3) 0.4944(3) 0.7802(2) 0.0306(8) Uani 1 1 d . U . . .
O3 O 0.5181(3) 0.6108(3) 0.8792(2) 0.0336(8) Uani 1 1 d . U . . .
O25 O 0.1398(3) 1.0193(3) 0.1992(2) 0.0353(8) Uani 1 1 d . U . . .
O13 O 0.2810(3) 0.7889(3) 0.1691(2) 0.0335(8) Uani 1 1 d . U . . .
O27 O 0.1931(3) 0.9062(3) 0.1115(2) 0.0372(8) Uani 1 1 d . U . . .
O7 O 0.0006(3) 0.8736(3) 0.1027(2) 0.0372(9) Uani 1 1 d . U . . .
N1 N 0.2948(3) 0.6654(3) 0.5238(2) 0.0264(8) Uani 1 1 d . U . . .
N2 N 0.2722(3) 0.7531(3) 0.4174(2) 0.0265(8) Uani 1 1 d . U . . .
O29 O 0.3243(3) 1.0401(3) 0.2126(2) 0.0360(8) Uani 1 1 d . U . . .
O15 O 0.2655(3) 1.1483(3) 0.3198(3) 0.0407(9) Uani 1 1 d . U . . .
O31 O 0.3812(3) 0.9123(3) 0.1264(2) 0.0388(9) Uani 1 1 d D U . . .
C1 C 0.2102(4) 0.6691(4) 0.4846(3) 0.0280(9) Uani 1 1 d . U . . .
H1 H 0.157088 0.640861 0.493216 0.034 Uiso 1 1 calc R U . . .
C4 C 0.6734(4) 1.0134(4) 0.4965(3) 0.0315(11) Uani 1 1 d . U . . .
H4 H 0.702285 0.995087 0.537461 0.038 Uiso 1 1 calc R U . . .
C6 C 0.0654(4) 0.3763(4) 0.5121(3) 0.0268(10) Uani 1 1 d . U . . .
C8 C 0.5377(4) 1.0060(4) 0.3990(3) 0.0284(10) Uani 1 1 d . U . . .
C10 C 0.2915(4) 0.7985(4) 0.7845(3) 0.0274(10) Uani 1 1 d . U . . .
C12 C 0.0156(4) 0.9390(4) 0.3645(3) 0.0303(10) Uani 1 1 d . U . . .
C14 C 0.5803(4) 0.9793(4) 0.4590(3) 0.0288(10) Uani 1 1 d . U . . .
H14 H 0.545603 0.937522 0.474515 0.035 Uiso 1 1 calc R U . . .
C16 C 0.2001(4) 0.7135(4) 0.4320(3) 0.0286(9) Uani 1 1 d . U . . .
H16 H 0.139832 0.715747 0.405551 0.034 Uiso 1 1 calc R U . . .
C18 C 0.0192(4) 0.4067(4) 0.4552(3) 0.0284(10) Uani 1 1 d . U . . .
H18 H 0.038704 0.464133 0.454210 0.034 Uiso 1 1 calc R U . . .
C20 C 0.3558(4) 0.7490(4) 0.4561(3) 0.0309(9) Uani 1 1 d . U . . .
H20 H 0.408973 0.777041 0.447426 0.037 Uiso 1 1 calc R U . . .
C22 C 0.3659(4) 0.7048(4) 0.5085(3) 0.0314(9) Uani 1 1 d . U . . .
H22 H 0.426358 0.702542 0.534722 0.038 Uiso 1 1 calc R U . . .
C24 C 0.7234(4) 1.0743(4) 0.4735(3) 0.0346(12) Uani 1 1 d . U . . .
H24 H 0.787181 1.097200 0.498569 0.042 Uiso 1 1 calc R U . . .
C26 C -0.0546(4) 0.3543(4) 0.4000(3) 0.0323(11) Uani 1 1 d . U . . .
H26 H -0.085709 0.376194 0.362038 0.039 Uiso 1 1 calc R U . . .
C28 C 0.6817(4) 1.1021(4) 0.4144(3) 0.0351(11) Uani 1 1 d . U . . .
H28 H 0.716593 1.144304 0.399389 0.042 Uiso 1 1 calc R U . . .
C30 C -0.0830(4) 0.2707(4) 0.4001(3) 0.0343(11) Uani 1 1 d . U . . .
H30 H -0.133283 0.234857 0.362137 0.041 Uiso 1 1 calc R U . . .
C32 C 0.5891(4) 1.0682(4) 0.3773(3) 0.0342(11) Uani 1 1 d . U . . .
H32 H 0.560334 1.087486 0.336851 0.041 Uiso 1 1 calc R U . . .
C34 C 0.5950(3) 0.5456(4) 0.6499(3) 0.0289(14) Uani 0.615(6) 1 d DG U P A 1
C36 C 0.6771(4) 0.5850(4) 0.7039(2) 0.0327(14) Uani 0.615(6) 1 d DG U P A 1
H36 H 0.675912 0.607472 0.749771 0.039 Uiso 0.615(6) 1 calc R U P A 1
C38 C 0.7608(3) 0.5916(4) 0.6907(3) 0.0354(16) Uani 0.615(6) 1 d DG U P A 1
H38 H 0.816935 0.618575 0.727634 0.042 Uiso 0.615(6) 1 calc R U P A 1
C40 C 0.7625(3) 0.5588(4) 0.6236(3) 0.0324(16) Uani 0.615(6) 1 d DG U P A 1
H40 H 0.819799 0.563293 0.614642 0.039 Uiso 0.615(6) 1 calc R U P A 1
C42 C 0.6805(4) 0.5194(4) 0.5697(3) 0.0359(16) Uani 0.615(6) 1 d DG U P A 1
H42 H 0.681640 0.496908 0.523787 0.043 Uiso 0.615(6) 1 calc R U P A 1
C44 C 0.5967(3) 0.5128(4) 0.5828(3) 0.0346(14) Uani 0.615(6) 1 d DG U P A 1
H44 H 0.540615 0.485805 0.545923 0.042 Uiso 0.615(6) 1 calc R U P A 1
C46 C 0.0356(4) 0.2914(4) 0.5117(3) 0.0326(11) Uani 1 1 d . U . . .
H46 H 0.065922 0.269272 0.549813 0.039 Uiso 1 1 calc R U . . .
C48 C -0.0379(4) 0.2389(4) 0.4559(3) 0.0358(12) Uani 1 1 d . U . . .
H48 H -0.057269 0.181187 0.456005 0.043 Uiso 1 1 calc R U . . .
C50 C -0.0413(4) 0.9919(4) 0.3428(3) 0.0359(11) Uani 1 1 d . U . . .
H50 H -0.031161 1.022813 0.309030 0.043 Uiso 1 1 calc R U . . .
C52 C 0.3299(4) 0.5597(4) 0.9101(3) 0.0321(10) Uani 1 1 d . U . . .
H52 H 0.395992 0.566220 0.938164 0.039 Uiso 1 1 calc R U . . .
C54 C 0.1752(4) 0.6302(4) 0.1348(3) 0.0357(11) Uani 1 1 d . U . . .
C56 C 0.2723(5) 0.4858(4) 0.9263(4) 0.0423(14) Uani 1 1 d . U . . .
H56A H 0.206591 0.482238 0.903783 0.063 Uiso 1 1 calc R U . . .
H56B H 0.285626 0.494208 0.977481 0.063 Uiso 1 1 calc R U . . .
H56C H 0.287535 0.433463 0.908116 0.063 Uiso 1 1 calc R U . . .
C58 C 0.0013(4) 0.8964(4) 0.4154(3) 0.0344(11) Uani 1 1 d . U . . .
H58 H 0.039609 0.859868 0.430888 0.041 Uiso 1 1 calc R U . . .
C60 C 0.2430(4) 0.8132(4) 0.8310(3) 0.0362(11) Uani 1 1 d . U . . .
H60 H 0.214730 0.767667 0.846679 0.043 Uiso 1 1 calc R U . . .
C62 C 0.3308(4) 0.8664(4) 0.7621(3) 0.0365(11) Uani 1 1 d . U . . .
H62 H 0.364213 0.857322 0.730035 0.044 Uiso 1 1 calc R U . . .
C64 C 0.3039(5) 0.6416(4) 0.9300(3) 0.0413(14) Uani 1 1 d . U . . .
H64A H 0.343872 0.687158 0.919563 0.062 Uiso 1 1 calc R U . . .
H64B H 0.311549 0.653920 0.980567 0.062 Uiso 1 1 calc R U . . .
H64C H 0.239377 0.636871 0.902931 0.062 Uiso 1 1 calc R U . . .
C66 C 0.4052(4) 1.0977(4) 0.2101(4) 0.0392(11) Uani 1 1 d . U . . .
H66 H 0.458870 1.071106 0.222734 0.047 Uiso 1 1 calc R U . . .
C68 C -0.1127(4) 1.0004(4) 0.3695(4) 0.0403(12) Uani 1 1 d . U . . .
H68 H -0.152535 1.035235 0.352834 0.048 Uiso 1 1 calc R U . . .
C70 C 0.2754(5) 0.9608(4) 0.8326(4) 0.0396(12) Uani 1 1 d . U . . .
H70 H 0.270621 1.016312 0.849621 0.047 Uiso 1 1 calc R U . . .
C72 C -0.0943(4) 0.8306(5) 0.0702(4) 0.0428(12) Uani 1 1 d . U . . .
H72 H -0.111948 0.830117 0.018713 0.051 Uiso 1 1 calc R U . . .
C74 C -0.1259(4) 0.9581(4) 0.4207(4) 0.0403(12) Uani 1 1 d . U . . .
H74 H -0.174249 0.964513 0.439681 0.048 Uiso 1 1 calc R U . . .
C76 C 0.2015(5) 0.5690(4) 0.1699(4) 0.0420(12) Uani 1 1 d . U . . .
H76 H 0.231375 0.583987 0.219478 0.050 Uiso 1 1 calc R U . . .
C19 C 0.1301(5) 0.6063(5) 0.0622(4) 0.0432(12) Uani 1 1 d . U . . .
H19 H 0.109824 0.646862 0.037214 0.052 Uiso 1 1 calc R U . . .
C39 C 0.0867(5) 1.0730(4) 0.1649(4) 0.0420(12) Uani 1 1 d . U . . .
H39 H 0.046981 1.039936 0.116721 0.050 Uiso 1 1 calc R U . . .
C5 C -0.0686(4) 0.9065(4) 0.4442(4) 0.0390(12) Uani 1 1 d . U . . .
H5 H -0.076871 0.878068 0.479809 0.047 Uiso 1 1 calc R U . . .
C41 C 0.1765(5) 0.8971(5) 0.0367(3) 0.0420(12) Uani 1 1 d . U . . .
H41 H 0.237158 0.916305 0.029428 0.050 Uiso 1 1 calc R U . . .
C21 C 0.6722(5) 0.6823(4) 0.8998(4) 0.0475(15) Uani 1 1 d . U . . .
H21A H 0.648100 0.716511 0.866991 0.071 Uiso 1 1 calc R U . . .
H21B H 0.685002 0.632888 0.873841 0.071 Uiso 1 1 calc R U . . .
H21C H 0.729276 0.716007 0.936028 0.071 Uiso 1 1 calc R U . . .
C43 C -0.1518(5) 0.8784(5) 0.1021(4) 0.0474(15) Uani 1 1 d . U . . .
H43A H -0.217318 0.851049 0.078626 0.071 Uiso 1 1 calc R U . . .
H43B H -0.139857 0.936437 0.096129 0.071 Uiso 1 1 calc R U . . .
H43C H -0.135697 0.878786 0.152559 0.071 Uiso 1 1 calc R U . . .
C11 C -0.1064(5) 0.7415(5) 0.0782(4) 0.0498(16) Uani 1 1 d . U . . .
H11A H -0.087299 0.740957 0.128512 0.075 Uiso 1 1 calc R U . . .
H11B H -0.068361 0.713331 0.055487 0.075 Uiso 1 1 calc R U . . .
H11C H -0.171444 0.711771 0.056032 0.075 Uiso 1 1 calc R U . . .
C45 C 0.2356(5) 0.8945(4) 0.8549(4) 0.0417(12) Uani 1 1 d . U . . .
H45 H 0.202511 0.904204 0.887129 0.050 Uiso 1 1 calc R U . . .
C23 C 0.3223(5) 0.9467(4) 0.7854(4) 0.0436(13) Uani 1 1 d . U . . .
H23 H 0.348857 0.992197 0.768744 0.052 Uiso 1 1 calc R U . . .
C47 C 0.1849(5) 0.4860(5) 0.1336(4) 0.0485(14) Uani 1 1 d . U . . .
H47 H 0.203050 0.444635 0.158432 0.058 Uiso 1 1 calc R U . . .
C3 C 0.3662(5) 0.2252(4) 0.6384(4) 0.0413(12) Uani 1 1 d . U . . .
H3 H 0.322574 0.204634 0.589105 0.050 Uiso 1 1 calc R U . . .
C49 C 0.2761(5) 1.2206(5) 0.3730(4) 0.0478(13) Uani 1 1 d . U . . .
H49 H 0.279260 1.271596 0.352527 0.057 Uiso 1 1 calc R U . . .
C25 C 0.3571(5) 0.1585(4) 0.6791(4) 0.0466(15) Uani 1 1 d . U . . .
H25A H 0.403307 0.177498 0.726177 0.070 Uiso 1 1 calc R U . . .
H25B H 0.366729 0.106584 0.654270 0.070 Uiso 1 1 calc R U . . .
H25C H 0.295113 0.147570 0.683603 0.070 Uiso 1 1 calc R U . . .
C51 C 0.1418(5) 0.4633(5) 0.0612(4) 0.0499(14) Uani 1 1 d . U . . .
H51 H 0.131023 0.406793 0.036026 0.060 Uiso 1 1 calc R U . . .
C13 C 0.3887(5) 1.1088(5) 0.1342(4) 0.0518(16) Uani 1 1 d . U . . .
H13A H 0.373051 1.053410 0.102019 0.078 Uiso 1 1 calc R U . . .
H13B H 0.444751 1.143481 0.130965 0.078 Uiso 1 1 calc R U . . .
H13C H 0.337628 1.136566 0.121207 0.078 Uiso 1 1 calc R U . . .
C53 C 0.6005(5) 0.6533(5) 0.9349(4) 0.0483(13) Uani 1 1 d . U . . .
H53 H 0.622014 0.612306 0.963177 0.058 Uiso 1 1 calc R U . . .
C27 C 0.0247(5) 1.0979(5) 0.2056(4) 0.0519(16) Uani 1 1 d . U . . .
H27A H 0.061751 1.124218 0.254809 0.078 Uiso 1 1 calc R U . . .
H27B H -0.020821 1.047662 0.203997 0.078 Uiso 1 1 calc R U . . .
H27C H -0.007362 1.138043 0.184639 0.078 Uiso 1 1 calc R U . . .
C55 C 0.1150(5) 0.5235(5) 0.0265(4) 0.0501(14) Uani 1 1 d . U . . .
H55 H 0.085276 0.508197 -0.023093 0.060 Uiso 1 1 calc R U . . .
C7 C 0.1505(5) 1.1494(5) 0.1569(4) 0.0564(17) Uani 1 1 d . U . . .
H7A H 0.113644 1.181589 0.128796 0.085 Uiso 1 1 calc R U . . .
H7B H 0.192636 1.130467 0.133054 0.085 Uiso 1 1 calc R U . . .
H7C H 0.186422 1.185198 0.203601 0.085 Uiso 1 1 calc R U . . .
C57 C 0.1386(6) 0.8061(5) -0.0005(4) 0.0547(17) Uani 1 1 d . U . . .
H57A H 0.081833 0.784149 0.009449 0.082 Uiso 1 1 calc R U . . .
H57B H 0.184236 0.773790 0.016159 0.082 Uiso 1 1 calc R U . . .
H57C H 0.124883 0.800722 -0.051461 0.082 Uiso 1 1 calc R U . . .
C29 C 0.4840(6) 0.3986(6) 0.8201(4) 0.0291(14) Uani 0.681(9) 1 d D U P B 1
H29 H 0.457187 0.337998 0.795406 0.035 Uiso 0.681(9) 1 calc R U P B 1
C59 C 0.1147(5) 0.9519(5) 0.0078(4) 0.0510(16) Uani 1 1 d . U . . .
H59A H 0.106023 0.946106 -0.042646 0.076 Uiso 1 1 calc R U . . .
H59B H 0.142981 1.010848 0.032677 0.076 Uiso 1 1 calc R U . . .
H59C H 0.054651 0.934520 0.014553 0.076 Uiso 1 1 calc R U . . .
C15 C 0.4288(5) 1.1808(5) 0.2609(4) 0.0524(16) Uani 1 1 d . U . . .
H15A H 0.378111 1.209014 0.248401 0.079 Uiso 1 1 calc R U . . .
H15B H 0.485405 1.215968 0.258870 0.079 Uiso 1 1 calc R U . . .
H15C H 0.438460 1.171801 0.308789 0.079 Uiso 1 1 calc R U . . .
C61 C 0.5826(6) 0.7227(6) 0.9816(4) 0.066(2) Uani 1 1 d . U . . .
H61A H 0.640117 0.752350 1.019436 0.099 Uiso 1 1 calc R U . . .
H61B H 0.536526 0.699443 1.002238 0.099 Uiso 1 1 calc R U . . .
H61C H 0.559464 0.762336 0.954084 0.099 Uiso 1 1 calc R U . . .
C31 C 0.5805(6) 0.4248(6) 0.8166(5) 0.0369(19) Uani 0.681(9) 1 d D U P B 1
H31A H 0.606531 0.484578 0.839779 0.055 Uiso 0.681(9) 1 calc R U P B 1
H31B H 0.578295 0.416094 0.767084 0.055 Uiso 0.681(9) 1 calc R U P B 1
H31C H 0.619307 0.390809 0.840509 0.055 Uiso 0.681(9) 1 calc R U P B 1
C63 C 0.4815(8) 0.4104(7) 0.8948(5) 0.0371(19) Uani 0.681(9) 1 d D U P B 1
H63A H 0.517559 0.374917 0.919422 0.056 Uiso 0.681(9) 1 calc R U P B 1
H63B H 0.417440 0.394125 0.894234 0.056 Uiso 0.681(9) 1 calc R U P B 1
H63C H 0.507950 0.469641 0.919400 0.056 Uiso 0.681(9) 1 calc R U P B 1
C2 C 0.4678(6) 0.2476(5) 0.6375(5) 0.0622(18) Uani 1 1 d . U . . .
H2A H 0.473013 0.287174 0.606997 0.093 Uiso 1 1 calc R U . . .
H2B H 0.484565 0.196049 0.619314 0.093 Uiso 1 1 calc R U . . .
H2C H 0.509410 0.273490 0.685506 0.093 Uiso 1 1 calc R U . . .
C65 C 0.1780(7) 0.3048(6) 0.7222(6) 0.0296(15) Uani 0.602(8) 1 d D U P C 1
H65 H 0.175464 0.272182 0.675321 0.035 Uiso 0.602(8) 1 calc R U P C 1
C33 C 0.2272(8) 0.2643(7) 0.7787(6) 0.036(2) Uani 0.602(8) 1 d D U P C 1
H33A H 0.242832 0.302116 0.825108 0.055 Uiso 0.602(8) 1 calc R U P C 1
H33B H 0.283953 0.253872 0.770538 0.055 Uiso 0.602(8) 1 calc R U P C 1
H33C H 0.186908 0.210787 0.777063 0.055 Uiso 0.602(8) 1 calc R U P C 1
C67 C 0.0820(7) 0.3067(6) 0.7206(6) 0.035(2) Uani 0.602(8) 1 d D U P C 1
H67A H 0.043545 0.248962 0.705870 0.053 Uiso 0.602(8) 1 calc R U P C 1
H67B H 0.056784 0.339679 0.687106 0.053 Uiso 0.602(8) 1 calc R U P C 1
H67C H 0.082399 0.332572 0.767781 0.053 Uiso 0.602(8) 1 calc R U P C 1
C17 C 0.2011(6) 1.2128(6) 0.4028(5) 0.079(2) Uani 1 1 d . U . . .
H17A H 0.141983 1.200721 0.364865 0.118 Uiso 1 1 calc R U . . .
H17B H 0.208422 1.265697 0.436037 0.118 Uiso 1 1 calc R U . . .
H17C H 0.202144 1.166746 0.427688 0.118 Uiso 1 1 calc R U . . .
C69 C 0.3637(7) 1.2314(7) 0.4319(6) 0.092(3) Uani 1 1 d . U . . .
H69A H 0.356868 1.186408 0.457343 0.138 Uiso 1 1 calc R U . . .
H69B H 0.377157 1.286268 0.464428 0.138 Uiso 1 1 calc R U . . .
H69C H 0.414521 1.228736 0.412594 0.138 Uiso 1 1 calc R U . . .
C35 C 0.0336(4) 0.4957(5) 0.7888(4) 0.0430(12) Uani 1 1 d . U . . .
H35 H 0.021360 0.458979 0.821244 0.052 Uiso 1 1 calc R U . . .
C71 C 0.0333(6) 0.5869(6) 0.8190(5) 0.071(2) Uani 1 1 d . U . . .
H71A H 0.050878 0.623180 0.788957 0.106 Uiso 1 1 calc R U . . .
H71B H 0.077579 0.606250 0.866834 0.106 Uiso 1 1 calc R U . . .
H71C H -0.028639 0.589553 0.820432 0.106 Uiso 1 1 calc R U . . .
C9 C -0.0418(6) 0.4654(7) 0.7167(5) 0.079(2) Uani 1 1 d . U . . .
H9A H -0.101824 0.468044 0.722496 0.118 Uiso 1 1 calc R U . . .
H9B H -0.042995 0.407056 0.696318 0.118 Uiso 1 1 calc R U . . .
H9C H -0.028784 0.501528 0.685298 0.118 Uiso 1 1 calc R U . . .
C73 C 0.4345(6) 0.9030(5) 0.0263(4) 0.0551(14) Uani 1 1 d D U . . .
H73A H 0.382835 0.853793 0.002582 0.083 Uiso 0.563(12) 1 calc R U P D 1
H73B H 0.487481 0.895752 0.010824 0.083 Uiso 0.563(12) 1 calc R U P D 1
H73C H 0.416039 0.953844 0.014310 0.083 Uiso 0.563(12) 1 calc R U P D 1
H73D H 0.388213 0.934446 0.008863 0.083 Uiso 0.437(12) 1 calc R U P D 2
H73E H 0.438239 0.862863 -0.013455 0.083 Uiso 0.437(12) 1 calc R U P D 2
H73F H 0.494757 0.942450 0.050110 0.083 Uiso 0.437(12) 1 calc R U P D 2
C37 C 0.4926(5) 0.8332(5) 0.1233(4) 0.0546(14) Uani 1 1 d D U . . .
H37A H 0.528308 0.848345 0.173615 0.082 Uiso 0.563(12) 1 calc R U P D 1
H37B H 0.531427 0.815397 0.095799 0.082 Uiso 0.563(12) 1 calc R U P D 1
H37C H 0.438876 0.786824 0.114517 0.082 Uiso 0.563(12) 1 calc R U P D 1
H37D H 0.535364 0.883881 0.156260 0.082 Uiso 0.437(12) 1 calc R U P D 2
H37E H 0.524375 0.805789 0.093932 0.082 Uiso 0.437(12) 1 calc R U P D 2
H37F H 0.470812 0.794137 0.149807 0.082 Uiso 0.437(12) 1 calc R U P D 2
C75 C 0.4592(7) 0.9114(7) 0.1007(6) 0.0397(17) Uani 0.563(12) 1 d D U P D 1
H75 H 0.508756 0.963882 0.125324 0.048 Uiso 0.563(12) 1 calc R U P D 1
C67A C 0.2786(12) 0.2882(11) 0.8087(9) 0.035(3) Uani 0.398(8) 1 d D U P C 2
H67D H 0.310477 0.265839 0.777102 0.053 Uiso 0.398(8) 1 calc R U P C 2
H67E H 0.250306 0.242473 0.826619 0.053 Uiso 0.398(8) 1 calc R U P C 2
H67F H 0.323059 0.331621 0.848361 0.053 Uiso 0.398(8) 1 calc R U P C 2
C65A C 0.2052(9) 0.3260(8) 0.7691(7) 0.0304(17) Uani 0.398(8) 1 d D U P C 2
H65A H 0.173218 0.349489 0.801522 0.036 Uiso 0.398(8) 1 calc R U P C 2
C33A C 0.1345(11) 0.2646(10) 0.7049(8) 0.036(3) Uani 0.398(8) 1 d D U P C 2
H33D H 0.092052 0.294523 0.679021 0.055 Uiso 0.398(8) 1 calc R U P C 2
H33E H 0.099656 0.219865 0.719965 0.055 Uiso 0.398(8) 1 calc R U P C 2
H33F H 0.166111 0.239719 0.674105 0.055 Uiso 0.398(8) 1 calc R U P C 2
C34A C 0.5876(5) 0.5390(7) 0.6355(5) 0.0303(17) Uani 0.385(6) 1 d DG U P A 2
C36A C 0.5961(5) 0.5580(7) 0.5730(5) 0.0271(16) Uani 0.385(6) 1 d DG U P A 2
H36A H 0.547442 0.574329 0.541875 0.033 Uiso 0.385(6) 1 calc R U P A 2
C38A C 0.6760(6) 0.5529(7) 0.5560(4) 0.0271(18) Uani 0.385(6) 1 d DG U P A 2
H38A H 0.681822 0.565867 0.513284 0.033 Uiso 0.385(6) 1 calc R U P A 2
C40A C 0.7472(5) 0.5290(7) 0.6015(5) 0.034(2) Uani 0.385(6) 1 d DG U P A 2
H40A H 0.801767 0.525554 0.589881 0.040 Uiso 0.385(6) 1 calc R U P A 2
C42A C 0.7386(6) 0.5101(7) 0.6640(5) 0.039(2) Uani 0.385(6) 1 d DG U P A 2
H42A H 0.787333 0.493703 0.695071 0.046 Uiso 0.385(6) 1 calc R U P A 2
C44A C 0.6588(7) 0.5151(7) 0.6810(4) 0.0353(18) Uani 0.385(6) 1 d DG U P A 2
H44A H 0.652954 0.502165 0.723664 0.042 Uiso 0.385(6) 1 calc R U P A 2
C29A C 0.5234(12) 0.4367(12) 0.8203(8) 0.0305(18) Uani 0.319(9) 1 d D U P B 2
H29A H 0.571666 0.487028 0.822867 0.037 Uiso 0.319(9) 1 calc R U P B 2
C31A C 0.5424(14) 0.3596(12) 0.7810(10) 0.039(3) Uani 0.319(9) 1 d D U P B 2
H31D H 0.601083 0.350058 0.808521 0.059 Uiso 0.319(9) 1 calc R U P B 2
H31E H 0.545850 0.368252 0.735095 0.059 Uiso 0.319(9) 1 calc R U P B 2
H31F H 0.492410 0.310328 0.773908 0.059 Uiso 0.319(9) 1 calc R U P B 2
C63A C 0.5289(16) 0.4302(14) 0.8950(8) 0.036(3) Uani 0.319(9) 1 d D U P B 2
H63D H 0.481960 0.381210 0.893656 0.055 Uiso 0.319(9) 1 calc R U P B 2
H63E H 0.517838 0.481506 0.919662 0.055 Uiso 0.319(9) 1 calc R U P B 2
H63F H 0.590282 0.423694 0.920020 0.055 Uiso 0.319(9) 1 calc R U P B 2
C75A C 0.4084(9) 0.8582(9) 0.0751(7) 0.0401(19) Uani 0.437(12) 1 d D U P D 2
H75A H 0.357409 0.807089 0.049376 0.048 Uiso 0.437(12) 1 calc R U P D 2

loop_
_atom_site_aniso_label
_atom_site_aniso_U_11
_atom_site_aniso_U_22
_atom_site_aniso_U_33
_atom_site_aniso_U_23
_atom_site_aniso_U_13
_atom_site_aniso_U_12
Co1 0.0204(4) 0.0261(4) 0.0248(4) 0.0125(3) 0.0108(3) 0.0106(3)
Co2 0.0199(4) 0.0262(4) 0.0238(4) 0.0127(3) 0.0077(3) 0.0085(3)
Ti4 0.0218(5) 0.0343(5) 0.0257(5) 0.0153(4) 0.0087(4) 0.0129(4)
Ti6 0.0264(5) 0.0272(5) 0.0313(5) 0.0154(4) 0.0148(4) 0.0139(4)
Ti5 0.0234(5) 0.0277(5) 0.0255(5) 0.0140(4) 0.0133(4) 0.0112(4)
Ti2 0.0221(5) 0.0481(6) 0.0302(5) 0.0233(5) 0.0065(4) 0.0110(4)
Ti3 0.0232(5) 0.0492(6) 0.0298(5) 0.0239(5) 0.0092(4) 0.0104(5)
Ti1 0.0234(5) 0.0319(6) 0.0476(6) 0.0249(5) 0.0111(5) 0.0101(4)
P1 0.0234(6) 0.0257(7) 0.0268(7) 0.0115(5) 0.0121(5) 0.0098(5)
P4 0.0205(6) 0.0270(7) 0.0312(7) 0.0144(6) 0.0076(5) 0.0096(5)
P6 0.0218(6) 0.0278(7) 0.0249(7) 0.0123(5) 0.0101(5) 0.0106(5)
P3 0.0213(6) 0.0355(8) 0.0318(7) 0.0179(6) 0.0130(6) 0.0134(6)
P2 0.0198(6) 0.0286(7) 0.0303(7) 0.0148(6) 0.0084(5) 0.0084(5)
P5 0.0253(7) 0.0417(8) 0.0243(7) 0.0097(6) 0.0078(6) 0.0086(6)
O1 0.0260(15) 0.0298(15) 0.0291(15) 0.0170(13) 0.0140(12) 0.0117(13)
O4 0.0266(15) 0.0301(15) 0.0290(15) 0.0147(13) 0.0134(12) 0.0133(13)
O6 0.0246(15) 0.0295(16) 0.0318(16) 0.0163(13) 0.0119(13) 0.0111(13)
O8 0.0235(15) 0.0322(16) 0.0300(15) 0.0161(13) 0.0112(13) 0.0100(13)
O10 0.0248(15) 0.0297(16) 0.0294(16) 0.0141(13) 0.0136(13) 0.0119(13)
O12 0.0258(15) 0.0293(16) 0.0292(15) 0.0170(13) 0.0140(13) 0.0133(13)
O14 0.0247(15) 0.0289(16) 0.0299(16) 0.0143(13) 0.0125(13) 0.0117(13)
O16 0.0229(15) 0.0313(16) 0.0306(16) 0.0143(13) 0.0103(13) 0.0109(13)
O18 0.0240(16) 0.0346(17) 0.0361(17) 0.0191(14) 0.0103(14) 0.0112(14)
O20 0.0247(16) 0.0330(17) 0.0379(17) 0.0170(14) 0.0098(14) 0.0117(14)
O22 0.0275(16) 0.0314(16) 0.0347(17) 0.0154(14) 0.0142(14) 0.0142(13)
O24 0.0316(16) 0.0340(17) 0.0258(16) 0.0167(13) 0.0124(13) 0.0141(14)
O26 0.0239(16) 0.0374(17) 0.0338(16) 0.0205(14) 0.0093(13) 0.0109(14)
O28 0.0261(15) 0.0351(16) 0.0308(16) 0.0155(14) 0.0142(13) 0.0146(13)
O30 0.0297(16) 0.0351(17) 0.0301(16) 0.0129(14) 0.0115(13) 0.0092(14)
O32 0.0268(15) 0.0302(16) 0.0312(16) 0.0127(13) 0.0137(13) 0.0139(13)
O2 0.0247(16) 0.0373(17) 0.0329(16) 0.0183(14) 0.0115(13) 0.0120(14)
O17 0.0237(16) 0.0341(17) 0.0412(17) 0.0191(14) 0.0112(14) 0.0113(14)
O9 0.0332(16) 0.0316(16) 0.0384(17) 0.0197(14) 0.0196(14) 0.0142(14)
O19 0.0259(15) 0.0341(16) 0.0316(15) 0.0178(13) 0.0141(13) 0.0125(13)
O5 0.0239(15) 0.0362(17) 0.0322(16) 0.0156(14) 0.0106(13) 0.0118(13)
O21 0.0310(16) 0.0352(17) 0.0327(16) 0.0182(14) 0.0136(14) 0.0171(14)
O11 0.0261(16) 0.0446(18) 0.0310(17) 0.0135(15) 0.0102(14) 0.0118(15)
O23 0.0279(16) 0.0373(18) 0.0333(17) 0.0141(14) 0.0172(14) 0.0072(14)
O3 0.0299(17) 0.0389(18) 0.0342(17) 0.0149(15) 0.0073(14) 0.0123(14)
O25 0.0288(17) 0.0431(18) 0.0427(18) 0.0308(15) 0.0097(15) 0.0135(15)
O13 0.0286(16) 0.0450(18) 0.0313(17) 0.0139(15) 0.0112(14) 0.0123(15)
O27 0.0304(17) 0.054(2) 0.0335(17) 0.0233(16) 0.0110(14) 0.0121(16)
O7 0.0270(17) 0.054(2) 0.0348(18) 0.0200(16) 0.0091(14) 0.0113(15)
N1 0.0255(15) 0.0314(16) 0.0305(16) 0.0145(14) 0.0133(13) 0.0132(14)
N2 0.0252(15) 0.0318(16) 0.0309(16) 0.0150(14) 0.0135(13) 0.0132(14)
O29 0.0276(17) 0.0421(18) 0.0460(18) 0.0273(15) 0.0139(15) 0.0083(15)
O15 0.0303(17) 0.0384(18) 0.058(2) 0.0212(16) 0.0129(16) 0.0126(15)
O31 0.0324(17) 0.053(2) 0.0383(18) 0.0224(16) 0.0157(15) 0.0107(16)
C1 0.0254(17) 0.0334(18) 0.0326(18) 0.0159(16) 0.0133(15) 0.0111(15)
C4 0.026(2) 0.036(2) 0.035(2) 0.0076(19) 0.0089(18) 0.0154(18)
C6 0.0269(19) 0.031(2) 0.0298(19) 0.0128(17) 0.0129(17) 0.0139(17)
C8 0.0244(19) 0.034(2) 0.034(2) 0.0123(18) 0.0142(17) 0.0140(17)
C10 0.0264(19) 0.033(2) 0.0304(19) 0.0142(17) 0.0122(17) 0.0130(17)
C12 0.025(2) 0.033(2) 0.038(2) 0.0133(18) 0.0109(18) 0.0130(18)
C14 0.0272(19) 0.032(2) 0.035(2) 0.0124(17) 0.0142(17) 0.0145(17)
C16 0.0246(17) 0.0343(18) 0.0331(17) 0.0162(16) 0.0113(15) 0.0112(15)
C18 0.0278(19) 0.032(2) 0.033(2) 0.0143(17) 0.0144(17) 0.0125(17)
C20 0.0263(17) 0.0379(18) 0.0364(18) 0.0181(16) 0.0131(15) 0.0136(15)
C22 0.0263(17) 0.0374(18) 0.0365(18) 0.0173(16) 0.0122(15) 0.0111(16)
C24 0.026(2) 0.038(2) 0.039(2) 0.001(2) 0.012(2) 0.010(2)
C26 0.030(2) 0.037(2) 0.035(2) 0.0157(19) 0.0094(19) 0.0134(19)
C28 0.027(2) 0.042(2) 0.040(2) 0.009(2) 0.0157(19) 0.007(2)
C30 0.031(2) 0.039(2) 0.033(2) 0.011(2) 0.009(2) 0.010(2)
C32 0.028(2) 0.040(2) 0.038(2) 0.015(2) 0.0128(19) 0.0085(19)
C34 0.028(2) 0.035(2) 0.033(2) 0.015(2) 0.015(2) 0.014(2)
C36 0.029(2) 0.041(3) 0.033(2) 0.016(2) 0.012(2) 0.011(2)
C38 0.030(3) 0.044(3) 0.037(3) 0.017(3) 0.011(2) 0.013(2)
C40 0.029(3) 0.037(3) 0.038(3) 0.011(3) 0.015(2) 0.013(2)
C42 0.034(3) 0.041(3) 0.037(3) 0.009(3) 0.015(2) 0.014(3)
C44 0.030(2) 0.041(2) 0.036(2) 0.009(2) 0.014(2) 0.012(2)
C46 0.032(2) 0.034(2) 0.034(2) 0.0152(18) 0.0094(18) 0.0095(18)
C48 0.035(2) 0.035(2) 0.037(2) 0.013(2) 0.009(2) 0.007(2)
C50 0.031(2) 0.039(2) 0.043(2) 0.016(2) 0.0112(19) 0.0160(19)
C52 0.034(2) 0.041(2) 0.030(2) 0.0148(18) 0.0147(18) 0.0159(19)
C54 0.029(2) 0.044(2) 0.037(2) 0.0096(19) 0.0140(18) 0.0086(19)
C56 0.054(3) 0.049(3) 0.038(3) 0.024(2) 0.023(3) 0.020(3)
C58 0.031(2) 0.039(2) 0.041(2) 0.0166(19) 0.0140(18) 0.0155(18)
C60 0.036(2) 0.039(2) 0.042(2) 0.0138(19) 0.0204(19) 0.0121(19)
C62 0.038(2) 0.037(2) 0.040(2) 0.0126(19) 0.0203(18) 0.0079(19)
C64 0.048(3) 0.046(3) 0.034(3) 0.011(2) 0.017(2) 0.013(3)
C66 0.035(2) 0.041(2) 0.051(2) 0.026(2) 0.0185(19) 0.0093(19)
C68 0.032(2) 0.041(3) 0.050(3) 0.010(2) 0.010(2) 0.019(2)
C70 0.041(2) 0.037(2) 0.043(2) 0.008(2) 0.017(2) 0.013(2)
C72 0.030(2) 0.057(2) 0.039(2) 0.014(2) 0.007(2) 0.008(2)
C74 0.031(2) 0.042(3) 0.052(3) 0.009(2) 0.017(2) 0.013(2)
C76 0.036(2) 0.046(2) 0.042(2) 0.007(2) 0.0090(19) 0.011(2)
C19 0.038(2) 0.051(2) 0.039(2) 0.008(2) 0.013(2) 0.008(2)
C39 0.035(2) 0.047(2) 0.048(2) 0.025(2) 0.007(2) 0.017(2)
C5 0.035(2) 0.043(2) 0.047(2) 0.015(2) 0.018(2) 0.013(2)
C41 0.034(2) 0.056(2) 0.039(2) 0.022(2) 0.009(2) 0.012(2)
C21 0.034(3) 0.040(3) 0.062(3) 0.008(3) 0.009(3) 0.008(3)
C43 0.034(3) 0.055(3) 0.058(4) 0.023(3) 0.016(3) 0.012(3)
C11 0.035(3) 0.049(3) 0.058(4) -0.003(3) 0.012(3) 0.010(3)
C45 0.042(2) 0.045(3) 0.045(2) 0.009(2) 0.023(2) 0.015(2)
C23 0.045(2) 0.040(2) 0.046(2) 0.008(2) 0.019(2) 0.007(2)
C47 0.040(2) 0.049(3) 0.050(3) 0.004(2) 0.009(2) 0.011(2)
C3 0.045(2) 0.038(2) 0.045(2) 0.008(2) 0.0210(19) 0.010(2)
C49 0.039(2) 0.041(2) 0.059(2) 0.012(2) 0.009(2) 0.010(2)
C25 0.047(3) 0.038(3) 0.062(3) 0.014(3) 0.022(3) 0.018(3)
C51 0.039(3) 0.054(3) 0.052(3) -0.002(2) 0.015(2) 0.010(2)
C13 0.048(3) 0.060(4) 0.064(4) 0.040(3) 0.026(3) 0.015(3)
C53 0.042(2) 0.047(2) 0.047(2) 0.016(2) 0.000(2) 0.006(2)
C27 0.043(3) 0.061(4) 0.059(4) 0.032(3) 0.011(3) 0.023(3)
C55 0.040(3) 0.061(3) 0.042(3) 0.000(2) 0.013(2) 0.005(2)
C7 0.049(3) 0.058(4) 0.067(4) 0.040(3) 0.011(3) 0.012(3)
C57 0.056(4) 0.074(4) 0.038(3) 0.025(3) 0.015(3) 0.011(3)
C29 0.030(2) 0.032(2) 0.034(2) 0.018(2) 0.012(2) 0.016(2)
C59 0.045(3) 0.074(4) 0.042(3) 0.033(3) 0.012(3) 0.020(3)
C15 0.041(3) 0.049(3) 0.074(4) 0.028(3) 0.023(3) 0.006(3)
C61 0.063(4) 0.072(4) 0.046(3) 0.004(3) 0.014(3) -0.008(3)
C31 0.032(4) 0.041(4) 0.041(4) 0.013(3) 0.010(3) 0.016(3)
C63 0.041(4) 0.044(4) 0.036(3) 0.022(3) 0.016(3) 0.015(3)
C2 0.058(4) 0.052(3) 0.079(4) 0.005(3) 0.032(3) 0.014(3)
C65 0.029(3) 0.033(3) 0.034(3) 0.016(2) 0.014(2) 0.009(2)
C33 0.036(4) 0.041(4) 0.041(4) 0.017(3) 0.020(3) 0.013(3)
C67 0.033(4) 0.033(4) 0.042(4) 0.016(3) 0.011(3) 0.008(3)
C17 0.054(4) 0.079(4) 0.083(4) -0.011(4) 0.017(4) 0.001(4)
C69 0.063(4) 0.096(5) 0.085(5) -0.015(4) -0.001(4) 0.013(4)
C35 0.031(2) 0.056(2) 0.043(2) 0.007(2) 0.0195(19) 0.003(2)
C71 0.053(4) 0.077(4) 0.080(4) 0.003(4) 0.024(3) 0.021(3)
C9 0.049(4) 0.100(4) 0.066(4) -0.003(4) 0.011(3) -0.002(4)
C73 0.054(3) 0.063(3) 0.049(3) 0.018(2) 0.018(2) 0.012(2)
C37 0.051(2) 0.063(3) 0.051(2) 0.014(2) 0.014(2) 0.020(2)
C75 0.032(3) 0.047(3) 0.042(3) 0.012(3) 0.013(2) 0.010(3)
C67A 0.038(5) 0.037(5) 0.035(4) 0.015(4) 0.013(4) 0.014(4)
C65A 0.029(3) 0.035(3) 0.033(3) 0.018(3) 0.013(3) 0.010(3)
C33A 0.035(5) 0.043(5) 0.035(4) 0.012(4) 0.017(4) 0.007(4)
C34A 0.028(3) 0.036(3) 0.033(3) 0.015(3) 0.012(2) 0.013(3)
C36A 0.027(3) 0.031(3) 0.031(3) 0.015(2) 0.015(2) 0.013(2)
C38A 0.027(3) 0.031(3) 0.033(3) 0.015(3) 0.015(3) 0.015(3)
C40A 0.030(3) 0.039(3) 0.036(3) 0.013(3) 0.013(3) 0.010(3)
C42A 0.033(3) 0.045(3) 0.041(3) 0.015(3) 0.010(3) 0.014(3)
C44A 0.032(3) 0.041(3) 0.037(3) 0.016(3) 0.012(3) 0.012(3)
C29A 0.028(3) 0.036(3) 0.034(3) 0.016(3) 0.012(3) 0.013(3)
C31A 0.036(5) 0.042(5) 0.042(5) 0.015(4) 0.010(4) 0.014(4)
C63A 0.033(5) 0.038(5) 0.040(5) 0.017(4) 0.009(5) 0.010(5)
C75A 0.034(3) 0.047(3) 0.041(3) 0.013(3) 0.013(3) 0.009(3)

loop_
_atom_type_symbol
_atom_type_description
_atom_type_scat_dispersion_real
_atom_type_scat_dispersion_imag
_atom_type_scat_source
C C 0.0137 0.0067 'International Tables Vol C Tables 4.2.6.8 and 6.1.1.4'
H H 0.0000 0.0000 'International Tables Vol C Tables 4.2.6.8 and 6.1.1.4'
Co Co -0.6628 2.9049 'International Tables Vol C Tables 4.2.6.8 and 6.1.1.4'
N N 0.0241 0.0134 'International Tables Vol C Tables 4.2.6.8 and 6.1.1.4'
O O 0.0389 0.0241 'International Tables Vol C Tables 4.2.6.8 and 6.1.1.4'
P P 0.2543 0.3332 'International Tables Vol C Tables 4.2.6.8 and 6.1.1.4'
Ti Ti 0.3343 1.4243 'International Tables Vol C Tables 4.2.6.8 and 6.1.1.4'

loop_
_geom_angle_atom_site_label_1
_geom_angle_atom_site_label_2
_geom_angle_atom_site_label_3
_geom_angle
_geom_angle_site_symmetry_1
_geom_angle_site_symmetry_3
_geom_angle_publ_flag
O1 Co1 O19 122.21(16) . . ?
O1 Co1 N1 91.38(17) . . ?
O4 Co1 O1 119.78(16) . . ?
O4 Co1 O19 116.98(17) . . ?
O4 Co1 N1 94.55(17) . . ?
O19 Co1 N1 94.30(16) . . ?
O6 Co2 N2 93.13(16) . . ?
O8 Co2 O6 126.80(16) . . ?
O8 Co2 N2 93.14(17) . . ?
O30 Co2 O6 113.50(17) . . ?
O30 Co2 O8 118.12(17) . . ?
O30 Co2 N2 96.49(18) . . ?
Ti6 Ti4 Ti5 60.32(3) . . ?
O12 Ti4 Ti6 39.61(11) . . ?
O12 Ti4 Ti5 39.14(10) . . ?
O12 Ti4 O24 78.20(15) . . ?
O12 Ti4 O21 78.39(16) . . ?
O16 Ti4 Ti6 126.84(12) . . ?
O16 Ti4 Ti5 82.13(11) . . ?
O16 Ti4 O12 87.43(15) . . ?
O16 Ti4 O24 87.63(15) . . ?
O16 Ti4 O21 165.57(17) . . ?
O24 Ti4 Ti6 85.52(12) . . ?
O24 Ti4 Ti5 39.54(11) . . ?
O24 Ti4 O21 86.89(16) . . ?
O5 Ti4 Ti6 81.83(12) . . ?
O5 Ti4 Ti5 126.68(12) . . ?
O5 Ti4 O12 87.69(16) . . ?
O5 Ti4 O16 94.51(16) . . ?
O5 Ti4 O24 165.63(17) . . ?
O5 Ti4 O21 87.62(16) . . ?
O21 Ti4 Ti6 39.33(11) . . ?
O21 Ti4 Ti5 85.15(12) . . ?
O3 Ti4 Ti6 137.64(14) . . ?
O3 Ti4 Ti5 138.00(14) . . ?
O3 Ti4 O12 175.60(18) . . ?
O3 Ti4 O16 95.51(18) . . ?
O3 Ti4 O24 98.61(18) . . ?
O3 Ti4 O5 95.32(18) . . ?
O3 Ti4 O21 98.51(18) . . ?
Ti4 Ti6 Ti5 59.94(3) . . ?
O12 Ti6 Ti4 38.89(11) . . ?
O12 Ti6 Ti5 39.05(10) . . ?
O12 Ti6 O9 77.68(15) . . ?
O22 Ti6 Ti4 139.16(14) . . ?
O22 Ti6 Ti5 138.88(13) . . ?
O22 Ti6 O12 176.80(17) . . ?
O22 Ti6 O28 95.63(17) . . ?
O22 Ti6 O32 94.85(17) . . ?
O22 Ti6 O9 99.99(17) . . ?
O22 Ti6 O21 99.61(17) . . ?
O28 Ti6 Ti4 81.46(12) . . ?
O28 Ti6 Ti5 125.45(12) . . ?
O28 Ti6 O12 86.62(15) . . ?
O28 Ti6 O9 164.17(17) . . ?
O28 Ti6 O21 88.08(16) . . ?
O32 Ti6 Ti4 125.97(12) . . ?
O32 Ti6 Ti5 81.28(11) . . ?
O32 Ti6 O12 87.23(15) . . ?
O32 Ti6 O28 94.52(16) . . ?
O32 Ti6 O9 86.72(16) . . ?
O32 Ti6 O21 164.98(16) . . ?
O9 Ti6 Ti4 85.05(12) . . ?
O9 Ti6 Ti5 39.13(11) . . ?
O21 Ti6 Ti4 39.82(11) . . ?
O21 Ti6 Ti5 85.16(11) . . ?
O21 Ti6 O12 78.15(15) . . ?
O21 Ti6 O9 86.82(16) . . ?
Ti4 Ti5 Ti6 59.74(3) . . ?
O10 Ti5 Ti4 125.52(11) . . ?
O10 Ti5 Ti6 81.43(11) . . ?
O10 Ti5 O12 86.99(15) . . ?
O10 Ti5 O14 94.63(15) . . ?
O10 Ti5 O24 164.62(16) . . ?
O10 Ti5 O9 87.34(16) . . ?
O12 Ti5 Ti4 38.68(11) . . ?
O12 Ti5 Ti6 39.32(11) . . ?
O12 Ti5 O24 77.87(15) . . ?
O12 Ti5 O9 78.44(15) . . ?
O14 Ti5 Ti4 81.09(11) . . ?
O14 Ti5 Ti6 125.41(11) . . ?
O14 Ti5 O12 86.27(15) . . ?
O14 Ti5 O24 87.12(16) . . ?
O14 Ti5 O9 164.46(16) . . ?
O24 Ti5 Ti4 39.65(11) . . ?
O24 Ti5 Ti6 85.11(11) . . ?
O9 Ti5 Ti4 85.23(12) . . ?
O9 Ti5 Ti6 39.63(11) . . ?
O9 Ti5 O24 87.02(16) . . ?
O23 Ti5 Ti4 139.96(14) . . ?
O23 Ti5 Ti6 141.18(14) . . ?
O23 Ti5 O10 94.35(17) . . ?
O23 Ti5 O12 178.63(19) . . ?
O23 Ti5 O14 93.34(17) . . ?
O23 Ti5 O24 100.81(17) . . ?
O23 Ti5 O9 101.89(18) . . ?
Ti3 Ti2 Ti1 60.47(4) . . ?
O18 Ti2 Ti3 126.85(12) . . ?
O18 Ti2 Ti1 82.14(12) . . ?
O18 Ti2 O26 87.86(16) . . ?
O18 Ti2 O11 94.19(17) . . ?
O18 Ti2 O25 88.20(17) . . ?
O18 Ti2 O27 166.06(18) . . ?
O26 Ti2 Ti3 39.20(12) . . ?
O26 Ti2 Ti1 39.43(12) . . ?
O26 Ti2 O25 77.63(16) . . ?
O26 Ti2 O27 78.56(16) . . ?
O11 Ti2 Ti3 81.72(12) . . ?
O11 Ti2 Ti1 126.49(12) . . ?
O11 Ti2 O26 87.28(17) . . ?
O11 Ti2 O25 164.63(17) . . ?
O11 Ti2 O27 88.31(18) . . ?
O25 Ti2 Ti3 84.70(12) . . ?
O25 Ti2 Ti1 38.82(11) . . ?
O27 Ti2 Ti3 39.98(12) . . ?
O27 Ti2 Ti1 85.35(13) . . ?
O27 Ti2 O25 85.88(18) . . ?
O7 Ti2 Ti3 139.07(14) . . ?
O7 Ti2 Ti1 138.12(16) . . ?
O7 Ti2 O18 94.06(18) . . ?
O7 Ti2 O26 176.63(19) . . ?
O7 Ti2 O11 95.34(19) . . ?
O7 Ti2 O25 99.65(19) . . ?
O7 Ti2 O27 99.37(18) . . ?
Ti2 Ti3 Ti1 60.29(4) . . ?
O26 Ti3 Ti2 39.01(11) . . ?
O26 Ti3 Ti1 39.35(12) . . ?
O26 Ti3 O27 78.37(16) . . ?
O26 Ti3 O29 78.57(16) . . ?
O2 Ti3 Ti2 127.54(12) . . ?
O2 Ti3 Ti1 81.69(12) . . ?
O2 Ti3 O26 88.63(16) . . ?
O2 Ti3 O13 95.52(17) . . ?
O2 Ti3 O27 166.15(18) . . ?
O2 Ti3 O29 85.84(17) . . ?
O13 Ti3 Ti2 81.59(12) . . ?
O13 Ti3 Ti1 125.91(12) . . ?
O13 Ti3 O26 86.80(17) . . ?
O13 Ti3 O27 88.56(18) . . ?
O13 Ti3 O29 165.28(17) . . ?
O27 Ti3 Ti2 39.98(12) . . ?
O27 Ti3 Ti1 85.20(14) . . ?
O27 Ti3 O29 86.91(18) . . ?
O29 Ti3 Ti2 85.96(12) . . ?
O29 Ti3 Ti1 39.70(12) . . ?
O31 Ti3 Ti2 136.26(15) . . ?
O31 Ti3 Ti1 139.99(16) . . ?
O31 Ti3 O26 175.00(18) . . ?
O31 Ti3 O2 96.17(18) . . ?
O31 Ti3 O13 94.10(19) . . ?
O31 Ti3 O27 96.73(19) . . ?
O31 Ti3 O29 100.33(19) . . ?
Ti2 Ti1 Ti3 59.25(4) . . ?
O20 Ti1 Ti2 80.16(12) . . ?
O20 Ti1 Ti3 123.41(12) . . ?
O20 Ti1 O26 85.03(16) . . ?
O20 Ti1 O25 88.02(17) . . ?
O20 Ti1 O29 163.21(18) . . ?
O26 Ti1 Ti2 38.47(11) . . ?
O26 Ti1 Ti3 38.58(11) . . ?
O26 Ti1 O29 78.31(17) . . ?
O17 Ti1 Ti2 124.71(13) . . ?
O17 Ti1 Ti3 80.78(13) . . ?
O17 Ti1 O20 94.46(16) . . ?
O17 Ti1 O26 86.40(16) . . ?
O17 Ti1 O25 163.74(19) . . ?
O17 Ti1 O29 86.65(17) . . ?
O25 Ti1 Ti2 39.95(12) . . ?
O25 Ti1 Ti3 84.44(14) . . ?
O25 Ti1 O26 77.80(17) . . ?
O25 Ti1 O29 86.43(17) . . ?
O29 Ti1 Ti2 85.44(13) . . ?
O29 Ti1 Ti3 40.21(12) . . ?
O15 Ti1 Ti2 139.85(15) . . ?
O15 Ti1 Ti3 145.77(15) . . ?
O15 Ti1 O20 90.68(19) . . ?
O15 Ti1 O26 175.63(19) . . ?
O15 Ti1 O17 94.75(19) . . ?
O15 Ti1 O25 101.29(19) . . ?
O15 Ti1 O29 105.9(2) . . ?
O1 P1 O10 111.5(2) . . ?
O1 P1 O32 112.6(2) . . ?
O1 P1 C6 107.0(2) . . ?
O10 P1 C6 109.1(2) . . ?
O32 P1 O10 110.3(2) . . ?
O32 P1 C6 106.2(2) . . ?
O6 P4 O18 112.6(2) . . ?
O6 P4 O20 112.0(2) . . ?
O6 P4 C12 106.6(2) . . ?
O18 P4 C12 106.3(2) . . ?
O20 P4 O18 110.1(2) . . ?
O20 P4 C12 108.9(3) . . ?
O4 P6 O14 113.2(2) . . ?
O4 P6 O16 111.9(2) . . ?
O4 P6 C10 105.0(2) . . ?
O14 P6 O16 110.7(2) . . ?
O14 P6 C10 108.0(2) . . ?
O16 P6 C10 107.6(2) . . ?
O28 P3 C34 109.2(3) . . ?
O28 P3 C34A 105.8(4) . . ?
O19 P3 O28 111.8(2) . . ?
O19 P3 O5 112.5(2) . . ?
O19 P3 C34 108.5(3) . . ?
O19 P3 C34A 103.3(3) . . ?
O5 P3 O28 110.8(2) . . ?
O5 P3 C34 103.6(3) . . ?
O5 P3 C34A 112.3(4) . . ?
O8 P2 O2 112.2(2) . . ?
O8 P2 O17 112.0(2) . . ?
O8 P2 C8 108.5(2) . . ?
O2 P2 C8 106.2(2) . . ?
O17 P2 O2 110.4(2) . . ?
O17 P2 C8 107.2(2) . . ?
O30 P5 O11 113.6(2) . . ?
O30 P5 O13 112.6(2) . . ?
O30 P5 C54 104.8(3) . . ?
O11 P5 C54 107.6(3) . . ?
O13 P5 O11 109.6(2) . . ?
O13 P5 C54 108.3(3) . . ?
P1 O1 Co1 123.3(2) . . ?
P6 O4 Co1 124.5(2) . . ?
P4 O6 Co2 123.0(2) . . ?
P2 O8 Co2 122.7(2) . . ?
P1 O10 Ti5 126.9(2) . . ?
Ti4 O12 Ti6 101.49(16) . . ?
Ti4 O12 Ti5 102.18(17) . . ?
Ti5 O12 Ti6 101.63(16) . . ?
P6 O14 Ti5 126.2(2) . . ?
P6 O16 Ti4 125.5(2) . . ?
P4 O18 Ti2 126.6(2) . . ?
P4 O20 Ti1 128.8(3) . . ?
C3 O22 Ti6 159.8(4) . . ?
Ti5 O24 Ti4 100.81(16) . . ?
C52 O24 Ti4 124.7(3) . . ?
C52 O24 Ti5 133.4(3) . . ?
Ti2 O26 Ti3 101.79(18) . . ?
Ti2 O26 Ti1 102.11(17) . . ?
Ti3 O26 Ti1 102.07(17) . . ?
P3 O28 Ti6 127.4(2) . . ?
P5 O30 Co2 125.6(2) . . ?
P1 O32 Ti6 127.6(2) . . ?
P2 O2 Ti3 127.0(2) . . ?
P2 O17 Ti1 128.2(3) . . ?
Ti5 O9 Ti6 101.24(17) . . ?
C65 O9 Ti6 117.2(4) . . ?
C65 O9 Ti5 132.1(4) . . ?
C65A O9 Ti6 132.9(6) . . ?
C65A O9 Ti5 125.2(6) . . ?
P3 O19 Co1 121.9(2) . . ?
P3 O5 Ti4 126.6(2) . . ?
Ti6 O21 Ti4 100.85(16) . . ?
C29 O21 Ti4 136.3(5) . . ?
C29 O21 Ti6 122.7(4) . . ?
C29A O21 Ti4 112.4(8) . . ?
C29A O21 Ti6 135.7(7) . . ?
P5 O11 Ti2 125.8(2) . . ?
C35 O23 Ti5 161.1(4) . . ?
C53 O3 Ti4 166.0(4) . . ?
Ti1 O25 Ti2 101.23(17) . . ?
C39 O25 Ti2 125.0(4) . . ?
C39 O25 Ti1 133.8(4) . . ?
P5 O13 Ti3 126.1(3) . . ?
Ti2 O27 Ti3 100.03(18) . . ?
C41 O27 Ti2 132.7(4) . . ?
C41 O27 Ti3 126.0(4) . . ?
C72 O7 Ti2 150.8(4) . . ?
C1 N1 Co1 120.3(4) . . ?
C22 N1 Co1 122.9(4) . . ?
C22 N1 C1 116.8(5) . . ?
C16 N2 Co2 120.9(4) . . ?
C16 N2 C20 117.2(5) . . ?
C20 N2 Co2 121.8(4) . . ?
Ti1 O29 Ti3 100.08(17) . . ?
C66 O29 Ti3 117.8(4) . . ?
C66 O29 Ti1 132.7(4) . . ?
C49 O15 Ti1 157.4(4) . . ?
C75 O31 Ti3 160.6(5) . . ?
C75A O31 Ti3 144.5(6) . . ?
N1 C1 H1 119.7 . . ?
N1 C1 C16 120.7(5) . . ?
C16 C1 H1 119.7 . . ?
C14 C4 H4 120.4 . . ?
C24 C4 H4 120.4 . . ?
C24 C4 C14 119.3(6) . . ?
C18 C6 P1 121.4(4) . . ?
C46 C6 P1 120.4(4) . . ?
C46 C6 C18 118.1(5) . . ?
C14 C8 P2 121.9(4) . . ?
C14 C8 C32 119.2(5) . . ?
C32 C8 P2 118.8(4) . . ?
C60 C10 P6 123.6(5) . . ?
C60 C10 C62 118.3(6) . . ?
C62 C10 P6 118.1(4) . . ?
C50 C12 P4 121.1(5) . . ?
C50 C12 C58 118.5(5) . . ?
C58 C12 P4 120.4(4) . . ?
C4 C14 C8 120.6(6) . . ?
C4 C14 H14 119.7 . . ?
C8 C14 H14 119.7 . . ?
N2 C16 C1 121.9(5) . . ?
N2 C16 H16 119.0 . . ?
C1 C16 H16 119.0 . . ?
C6 C18 H18 119.5 . . ?
C26 C18 C6 121.0(5) . . ?
C26 C18 H18 119.5 . . ?
N2 C20 H20 119.6 . . ?
N2 C20 C22 120.9(5) . . ?
C22 C20 H20 119.6 . . ?
N1 C22 C20 122.5(5) . . ?
N1 C22 H22 118.8 . . ?
C20 C22 H22 118.8 . . ?
C4 C24 H24 119.6 . . ?
C28 C24 C4 120.8(6) . . ?
C28 C24 H24 119.6 . . ?
C18 C26 H26 119.9 . . ?
C30 C26 C18 120.3(5) . . ?
C30 C26 H26 119.9 . . ?
C24 C28 H28 120.1 . . ?
C24 C28 C32 119.8(6) . . ?
C32 C28 H28 120.1 . . ?
C26 C30 H30 120.1 . . ?
C26 C30 C48 119.8(6) . . ?
C48 C30 H30 120.1 . . ?
C8 C32 H32 119.8 . . ?
C28 C32 C8 120.3(6) . . ?
C28 C32 H32 119.8 . . ?
C36 C34 P3 122.4(3) . . ?
C36 C34 C44 120.0 . . ?
C44 C34 P3 117.4(3) . . ?
C34 C36 H36 120.0 . . ?
C34 C36 C38 120.0 . . ?
C38 C36 H36 120.0 . . ?
C36 C38 H38 120.0 . . ?
C36 C38 C40 120.0 . . ?
C40 C38 H38 120.0 . . ?
C38 C40 H40 120.0 . . ?
C42 C40 C38 120.0 . . ?
C42 C40 H40 120.0 . . ?
C40 C42 H42 120.0 . . ?
C40 C42 C44 120.0 . . ?
C44 C42 H42 120.0 . . ?
C34 C44 H44 120.0 . . ?
C42 C44 C34 120.0 . . ?
C42 C44 H44 120.0 . . ?
C6 C46 H46 119.7 . . ?
C48 C46 C6 120.6(5) . . ?
C48 C46 H46 119.7 . . ?
C30 C48 C46 120.2(6) . . ?
C30 C48 H48 119.9 . . ?
C46 C48 H48 119.9 . . ?
C12 C50 H50 119.5 . . ?
C68 C50 C12 121.1(6) . . ?
C68 C50 H50 119.5 . . ?
O24 C52 H52 107.9 . . ?
O24 C52 C56 110.2(5) . . ?
O24 C52 C64 110.0(5) . . ?
C56 C52 H52 107.9 . . ?
C64 C52 H52 107.9 . . ?
C64 C52 C56 112.7(5) . . ?
C76 C54 P5 119.6(5) . . ?
C76 C54 C19 118.4(6) . . ?
C19 C54 P5 122.0(5) . . ?
C52 C56 H56A 109.5 . . ?
C52 C56 H56B 109.5 . . ?
C52 C56 H56C 109.5 . . ?
H56A C56 H56B 109.5 . . ?
H56A C56 H56C 109.5 . . ?
H56B C56 H56C 109.5 . . ?
C12 C58 H58 119.6 . . ?
C12 C58 C5 120.8(6) . . ?
C5 C58 H58 119.6 . . ?
C10 C60 H60 120.0 . . ?
C10 C60 C45 120.1(6) . . ?
C45 C60 H60 120.0 . . ?
C10 C62 H62 119.3 . . ?
C23 C62 C10 121.4(6) . . ?
C23 C62 H62 119.3 . . ?
C52 C64 H64A 109.5 . . ?
C52 C64 H64B 109.5 . . ?
C52 C64 H64C 109.5 . . ?
H64A C64 H64B 109.5 . . ?
H64A C64 H64C 109.5 . . ?
H64B C64 H64C 109.5 . . ?
O29 C66 H66 108.0 . . ?
O29 C66 C13 108.7(5) . . ?
O29 C66 C15 112.7(6) . . ?
C13 C66 H66 108.0 . . ?
C15 C66 H66 108.0 . . ?
C15 C66 C13 111.2(6) . . ?
C50 C68 H68 120.1 . . ?
C50 C68 C74 119.9(6) . . ?
C74 C68 H68 120.1 . . ?
C45 C70 H70 120.2 . . ?
C45 C70 C23 119.6(6) . . ?
C23 C70 H70 120.2 . . ?
O7 C72 H72 108.5 . . ?
O7 C72 C43 108.6(6) . . ?
O7 C72 C11 109.3(5) . . ?
C43 C72 H72 108.5 . . ?
C11 C72 H72 108.5 . . ?
C11 C72 C43 113.3(6) . . ?
C68 C74 H74 120.0 . . ?
C5 C74 C68 119.9(6) . . ?
C5 C74 H74 120.0 . . ?
C54 C76 H76 119.5 . . ?
C54 C76 C47 120.9(7) . . ?
C47 C76 H76 119.5 . . ?
C54 C19 H19 120.0 . . ?
C55 C19 C54 120.0(7) . . ?
C55 C19 H19 120.0 . . ?
O25 C39 H39 108.2 . . ?
O25 C39 C27 109.6(5) . . ?
O25 C39 C7 110.5(5) . . ?
C27 C39 H39 108.2 . . ?
C27 C39 C7 112.1(6) . . ?
C7 C39 H39 108.2 . . ?
C58 C5 H5 120.1 . . ?
C74 C5 C58 119.8(6) . . ?
C74 C5 H5 120.1 . . ?
O27 C41 H41 107.8 . . ?
O27 C41 C57 110.0(5) . . ?
O27 C41 C59 110.9(6) . . ?
C57 C41 H41 107.8 . . ?
C57 C41 C59 112.3(6) . . ?
C59 C41 H41 107.8 . . ?
H21A C21 H21B 109.5 . . ?
H21A C21 H21C 109.5 . . ?
H21B C21 H21C 109.5 . . ?
C53 C21 H21A 109.5 . . ?
C53 C21 H21B 109.5 . . ?
C53 C21 H21C 109.5 . . ?
C72 C43 H43A 109.5 . . ?
C72 C43 H43B 109.5 . . ?
C72 C43 H43C 109.5 . . ?
H43A C43 H43B 109.5 . . ?
H43A C43 H43C 109.5 . . ?
H43B C43 H43C 109.5 . . ?
C72 C11 H11A 109.5 . . ?
C72 C11 H11B 109.5 . . ?
C72 C11 H11C 109.5 . . ?
H11A C11 H11B 109.5 . . ?
H11A C11 H11C 109.5 . . ?
H11B C11 H11C 109.5 . . ?
C60 C45 H45 119.6 . . ?
C70 C45 C60 120.8(6) . . ?
C70 C45 H45 119.6 . . ?
C62 C23 H23 120.1 . . ?
C70 C23 C62 119.9(6) . . ?
C70 C23 H23 120.1 . . ?
C76 C47 H47 119.9 . . ?
C51 C47 C76 120.2(7) . . ?
C51 C47 H47 119.9 . . ?
O22 C3 H3 110.1 . . ?
O22 C3 C25 111.0(5) . . ?
O22 C3 C2 106.7(5) . . ?
C25 C3 H3 110.1 . . ?
C25 C3 C2 108.9(6) . . ?
C2 C3 H3 110.1 . . ?
O15 C49 H49 109.2 . . ?
O15 C49 C17 112.4(6) . . ?
O15 C49 C69 109.2(6) . . ?
C17 C49 H49 109.2 . . ?
C17 C49 C69 107.5(8) . . ?
C69 C49 H49 109.2 . . ?
C3 C25 H25A 109.5 . . ?
C3 C25 H25B 109.5 . . ?
C3 C25 H25C 109.5 . . ?
H25A C25 H25B 109.5 . . ?
H25A C25 H25C 109.5 . . ?
H25B C25 H25C 109.5 . . ?
C47 C51 H51 120.5 . . ?
C55 C51 C47 119.0(7) . . ?
C55 C51 H51 120.5 . . ?
C66 C13 H13A 109.5 . . ?
C66 C13 H13B 109.5 . . ?
C66 C13 H13C 109.5 . . ?
H13A C13 H13B 109.5 . . ?
H13A C13 H13C 109.5 . . ?
H13B C13 H13C 109.5 . . ?
O3 C53 C21 106.2(6) . . ?
O3 C53 H53 108.8 . . ?
O3 C53 C61 110.0(6) . . ?
C21 C53 H53 108.8 . . ?
C61 C53 C21 114.2(6) . . ?
C61 C53 H53 108.8 . . ?
C39 C27 H27A 109.5 . . ?
C39 C27 H27B 109.5 . . ?
C39 C27 H27C 109.5 . . ?
H27A C27 H27B 109.5 . . ?
H27A C27 H27C 109.5 . . ?
H27B C27 H27C 109.5 . . ?
C19 C55 H55 119.3 . . ?
C51 C55 C19 121.4(7) . . ?
C51 C55 H55 119.3 . . ?
C39 C7 H7A 109.5 . . ?
C39 C7 H7B 109.5 . . ?
C39 C7 H7C 109.5 . . ?
H7A C7 H7B 109.5 . . ?
H7A C7 H7C 109.5 . . ?
H7B C7 H7C 109.5 . . ?
C41 C57 H57A 109.5 . . ?
C41 C57 H57B 109.5 . . ?
C41 C57 H57C 109.5 . . ?
H57A C57 H57B 109.5 . . ?
H57A C57 H57C 109.5 . . ?
H57B C57 H57C 109.5 . . ?
O21 C29 H29 109.1 . . ?
O21 C29 C31 106.5(7) . . ?
O21 C29 C63 110.2(7) . . ?
C31 C29 H29 109.1 . . ?
C63 C29 H29 109.1 . . ?
C63 C29 C31 112.7(8) . . ?
C41 C59 H59A 109.5 . . ?
C41 C59 H59B 109.5 . . ?
C41 C59 H59C 109.5 . . ?
H59A C59 H59B 109.5 . . ?
H59A C59 H59C 109.5 . . ?
H59B C59 H59C 109.5 . . ?
C66 C15 H15A 109.5 . . ?
C66 C15 H15B 109.5 . . ?
C66 C15 H15C 109.5 . . ?
H15A C15 H15B 109.5 . . ?
H15A C15 H15C 109.5 . . ?
H15B C15 H15C 109.5 . . ?
C53 C61 H61A 109.5 . . ?
C53 C61 H61B 109.5 . . ?
C53 C61 H61C 109.5 . . ?
H61A C61 H61B 109.5 . . ?
H61A C61 H61C 109.5 . . ?
H61B C61 H61C 109.5 . . ?
C29 C31 H31A 109.5 . . ?
C29 C31 H31B 109.5 . . ?
C29 C31 H31C 109.5 . . ?
H31A C31 H31B 109.5 . . ?
H31A C31 H31C 109.5 . . ?
H31B C31 H31C 109.5 . . ?
C29 C63 H63A 109.5 . . ?
C29 C63 H63B 109.5 . . ?
C29 C63 H63C 109.5 . . ?
H63A C63 H63B 109.5 . . ?
H63A C63 H63C 109.5 . . ?
H63B C63 H63C 109.5 . . ?
C3 C2 H2A 109.5 . . ?
C3 C2 H2B 109.5 . . ?
C3 C2 H2C 109.5 . . ?
H2A C2 H2B 109.5 . . ?
H2A C2 H2C 109.5 . . ?
H2B C2 H2C 109.5 . . ?
O9 C65 H65 108.3 . . ?
C33 C65 O9 104.9(8) . . ?
C33 C65 H65 108.3 . . ?
C67 C65 O9 113.1(7) . . ?
C67 C65 H65 108.3 . . ?
C67 C65 C33 113.6(8) . . ?
C65 C33 H33A 109.5 . . ?
C65 C33 H33B 109.5 . . ?
C65 C33 H33C 109.5 . . ?
H33A C33 H33B 109.5 . . ?
H33A C33 H33C 109.5 . . ?
H33B C33 H33C 109.5 . . ?
C65 C67 H67A 109.5 . . ?
C65 C67 H67B 109.5 . . ?
C65 C67 H67C 109.5 . . ?
H67A C67 H67B 109.5 . . ?
H67A C67 H67C 109.5 . . ?
H67B C67 H67C 109.5 . . ?
C49 C17 H17A 109.5 . . ?
C49 C17 H17B 109.5 . . ?
C49 C17 H17C 109.5 . . ?
H17A C17 H17B 109.5 . . ?
H17A C17 H17C 109.5 . . ?
H17B C17 H17C 109.5 . . ?
C49 C69 H69A 109.5 . . ?
C49 C69 H69B 109.5 . . ?
C49 C69 H69C 109.5 . . ?
H69A C69 H69B 109.5 . . ?
H69A C69 H69C 109.5 . . ?
H69B C69 H69C 109.5 . . ?
O23 C35 H35 110.2 . . ?
O23 C35 C71 108.7(6) . . ?
O23 C35 C9 109.5(6) . . ?
C71 C35 H35 110.2 . . ?
C9 C35 H35 110.2 . . ?
C9 C35 C71 107.9(7) . . ?
C35 C71 H71A 109.5 . . ?
C35 C71 H71B 109.5 . . ?
C35 C71 H71C 109.5 . . ?
H71A C71 H71B 109.5 . . ?
H71A C71 H71C 109.5 . . ?
H71B C71 H71C 109.5 . . ?
C35 C9 H9A 109.5 . . ?
C35 C9 H9B 109.5 . . ?
C35 C9 H9C 109.5 . . ?
H9A C9 H9B 109.5 . . ?
H9A C9 H9C 109.5 . . ?
H9B C9 H9C 109.5 . . ?
H73A C73 H73B 109.5 . . ?
H73A C73 H73C 109.5 . . ?
H73B C73 H73C 109.5 . . ?
H73D C73 H73E 109.5 . . ?
H73D C73 H73F 109.5 . . ?
H73E C73 H73F 109.5 . . ?
C75 C73 H73A 109.5 . . ?
C75 C73 H73B 109.5 . . ?
C75 C73 H73C 109.5 . . ?
C75A C73 H73D 109.5 . . ?
C75A C73 H73E 109.5 . . ?
C75A C73 H73F 109.5 . . ?
H37A C37 H37B 109.5 . . ?
H37A C37 H37C 109.5 . . ?
H37B C37 H37C 109.5 . . ?
H37D C37 H37E 109.5 . . ?
H37D C37 H37F 109.5 . . ?
H37E C37 H37F 109.5 . . ?
C75 C37 H37A 109.5 . . ?
C75 C37 H37B 109.5 . . ?
C75 C37 H37C 109.5 . . ?
C75A C37 H37D 109.5 . . ?
C75A C37 H37E 109.5 . . ?
C75A C37 H37F 109.5 . . ?
O31 C75 C37 102.7(7) . . ?
O31 C75 H75 109.8 . . ?
C73 C75 O31 112.6(8) . . ?
C73 C75 C37 111.8(8) . . ?
C73 C75 H75 109.8 . . ?
C37 C75 H75 109.8 . . ?
H67D C67A H67E 109.5 . . ?
H67D C67A H67F 109.5 . . ?
H67E C67A H67F 109.5 . . ?
C65A C67A H67D 109.5 . . ?
C65A C67A H67E 109.5 . . ?
C65A C67A H67F 109.5 . . ?
O9 C65A C67A 113.7(11) . . ?
O9 C65A H65A 109.4 . . ?
O9 C65A C33A 100.8(10) . . ?
C67A C65A H65A 109.4 . . ?
C67A C65A C33A 113.7(13) . . ?
C33A C65A H65A 109.4 . . ?
C65A C33A H33D 109.5 . . ?
C65A C33A H33E 109.5 . . ?
C65A C33A H33F 109.5 . . ?
H33D C33A H33E 109.5 . . ?
H33D C33A H33F 109.5 . . ?
H33E C33A H33F 109.5 . . ?
C36A C34A P3 122.8(5) . . ?
C36A C34A C44A 120.0 . . ?
C44A C34A P3 117.2(5) . . ?
C34A C36A H36A 120.0 . . ?
C38A C36A C34A 120.0 . . ?
C38A C36A H36A 120.0 . . ?
C36A C38A H38A 120.0 . . ?
C36A C38A C40A 120.0 . . ?
C40A C38A H38A 120.0 . . ?
C38A C40A H40A 120.0 . . ?
C38A C40A C42A 120.0 . . ?
C42A C40A H40A 120.0 . . ?
C40A C42A H42A 120.0 . . ?
C44A C42A C40A 120.0 . . ?
C44A C42A H42A 120.0 . . ?
C34A C44A H44A 120.0 . . ?
C42A C44A C34A 120.0 . . ?
C42A C44A H44A 120.0 . . ?
O21 C29A H29A 108.2 . . ?
O21 C29A C31A 111.5(13) . . ?
O21 C29A C63A 109.4(13) . . ?
C31A C29A H29A 108.2 . . ?
C31A C29A C63A 111.1(15) . . ?
C63A C29A H29A 108.2 . . ?
C29A C31A H31D 109.5 . . ?
C29A C31A H31E 109.5 . . ?
C29A C31A H31F 109.5 . . ?
H31D C31A H31E 109.5 . . ?
H31D C31A H31F 109.5 . . ?
H31E C31A H31F 109.5 . . ?
C29A C63A H63D 109.5 . . ?
C29A C63A H63E 109.5 . . ?
C29A C63A H63F 109.5 . . ?
H63D C63A H63E 109.5 . . ?
H63D C63A H63F 109.5 . . ?
H63E C63A H63F 109.5 . . ?
O31 C75A C37 102.3(8) . . ?
O31 C75A H75A 110.5 . . ?
C73 C75A O31 111.4(10) . . ?
C73 C75A C37 111.4(9) . . ?
C73 C75A H75A 110.5 . . ?
C37 C75A H75A 110.5 . . ?

loop_
_geom_bond_atom_site_label_1
_geom_bond_atom_site_label_2
_geom_bond_distance
_geom_bond_site_symmetry_2
_geom_bond_publ_flag
Co1 O1 1.933(4) . ?
Co1 O4 1.927(4) . ?
Co1 O19 1.942(4) . ?
Co1 N1 2.105(4) . ?
Co2 O6 1.945(4) . ?
Co2 O8 1.941(4) . ?
Co2 O30 1.926(4) . ?
Co2 N2 2.106(4) . ?
Ti4 Ti6 3.1031(15) . ?
Ti4 Ti5 3.1094(13) . ?
Ti4 O12 1.988(4) . ?
Ti4 O16 1.979(4) . ?
Ti4 O24 2.020(4) . ?
Ti4 O5 1.972(4) . ?
Ti4 O21 2.023(4) . ?
Ti4 O3 1.762(4) . ?
Ti6 Ti5 3.1213(13) . ?
Ti6 O12 2.019(4) . ?
Ti6 O22 1.761(4) . ?
Ti6 O28 1.973(4) . ?
Ti6 O32 1.968(4) . ?
Ti6 O9 2.030(4) . ?
Ti6 O21 2.003(4) . ?
Ti5 O10 1.985(4) . ?
Ti5 O12 2.008(4) . ?
Ti5 O14 1.999(4) . ?
Ti5 O24 2.015(4) . ?
Ti5 O9 2.008(4) . ?
Ti5 O23 1.753(4) . ?
Ti2 Ti3 3.0868(14) . ?
Ti2 Ti1 3.1197(16) . ?
Ti2 O18 1.964(4) . ?
Ti2 O26 1.985(4) . ?
Ti2 O11 1.976(4) . ?
Ti2 O25 2.042(4) . ?
Ti2 O27 2.014(4) . ?
Ti2 O7 1.773(4) . ?
Ti3 Ti1 3.1253(17) . ?
Ti3 O26 1.993(4) . ?
Ti3 O2 1.955(4) . ?
Ti3 O13 1.980(4) . ?
Ti3 O27 2.014(4) . ?
Ti3 O29 2.049(5) . ?
Ti3 O31 1.770(4) . ?
Ti1 O20 1.986(4) . ?
Ti1 O26 2.026(4) . ?
Ti1 O17 1.975(4) . ?
Ti1 O25 1.994(4) . ?
Ti1 O29 2.028(4) . ?
Ti1 O15 1.764(5) . ?
P1 O1 1.514(4) . ?
P1 O10 1.540(4) . ?
P1 O32 1.539(4) . ?
P1 C6 1.788(6) . ?
P4 O6 1.522(4) . ?
P4 O18 1.535(4) . ?
P4 O20 1.531(4) . ?
P4 C12 1.804(6) . ?
P6 O4 1.521(4) . ?
P6 O14 1.533(4) . ?
P6 O16 1.540(4) . ?
P6 C10 1.800(6) . ?
P3 O28 1.538(4) . ?
P3 O19 1.519(4) . ?
P3 O5 1.535(4) . ?
P3 C34 1.791(4) . ?
P3 C34A 1.828(6) . ?
P2 O8 1.518(4) . ?
P2 O2 1.539(4) . ?
P2 O17 1.538(4) . ?
P2 C8 1.795(6) . ?
P5 O30 1.511(4) . ?
P5 O11 1.537(4) . ?
P5 O13 1.537(4) . ?
P5 C54 1.793(7) . ?
O22 C3 1.415(8) . ?
O24 C52 1.443(7) . ?
O9 C65 1.521(10) . ?
O9 C65A 1.467(12) . ?
O21 C29 1.446(8) . ?
O21 C29A 1.504(14) . ?
O23 C35 1.431(7) . ?
O3 C53 1.419(8) . ?
O25 C39 1.446(7) . ?
O27 C41 1.442(8) . ?
O7 C72 1.428(8) . ?
N1 C1 1.348(7) . ?
N1 C22 1.322(7) . ?
N2 C16 1.329(7) . ?
N2 C20 1.334(7) . ?
O29 C66 1.456(7) . ?
O15 C49 1.425(9) . ?
O31 C75 1.450(11) . ?
O31 C75A 1.462(13) . ?
C1 H1 0.9500 . ?
C1 C16 1.379(8) . ?
C4 H4 0.9500 . ?
C4 C14 1.391(8) . ?
C4 C24 1.385(9) . ?
C6 C18 1.396(8) . ?
C6 C46 1.396(8) . ?
C8 C14 1.393(8) . ?
C8 C32 1.395(8) . ?
C10 C60 1.381(8) . ?
C10 C62 1.385(8) . ?
C12 C50 1.387(8) . ?
C12 C58 1.389(8) . ?
C14 H14 0.9500 . ?
C16 H16 0.9500 . ?
C18 H18 0.9500 . ?
C18 C26 1.387(8) . ?
C20 H20 0.9500 . ?
C20 C22 1.374(8) . ?
C22 H22 0.9500 . ?
C24 H24 0.9500 . ?
C24 C28 1.384(9) . ?
C26 H26 0.9500 . ?
C26 C30 1.375(9) . ?
C28 H28 0.9500 . ?
C28 C32 1.385(8) . ?
C30 H30 0.9500 . ?
C30 C48 1.387(8) . ?
C32 H32 0.9500 . ?
C34 C36 1.3900 . ?
C34 C44 1.3900 . ?
C36 H36 0.9500 . ?
C36 C38 1.3900 . ?
C38 H38 0.9500 . ?
C38 C40 1.3900 . ?
C40 H40 0.9500 . ?
C40 C42 1.3900 . ?
C42 H42 0.9500 . ?
C42 C44 1.3900 . ?
C44 H44 0.9500 . ?
C46 H46 0.9500 . ?
C46 C48 1.391(9) . ?
C48 H48 0.9500 . ?
C50 H50 0.9500 . ?
C50 C68 1.383(9) . ?
C52 H52 1.0000 . ?
C52 C56 1.520(9) . ?
C52 C64 1.506(9) . ?
C54 C76 1.383(9) . ?
C54 C19 1.394(9) . ?
C56 H56A 0.9800 . ?
C56 H56B 0.9800 . ?
C56 H56C 0.9800 . ?
C58 H58 0.9500 . ?
C58 C5 1.391(9) . ?
C60 H60 0.9500 . ?
C60 C45 1.390(9) . ?
C62 H62 0.9500 . ?
C62 C23 1.377(9) . ?
C64 H64A 0.9800 . ?
C64 H64B 0.9800 . ?
C64 H64C 0.9800 . ?
C66 H66 1.0000 . ?
C66 C13 1.534(9) . ?
C66 C15 1.493(10) . ?
C68 H68 0.9500 . ?
C68 C74 1.384(10) . ?
C70 H70 0.9500 . ?
C70 C45 1.367(9) . ?
C70 C23 1.372(9) . ?
C72 H72 1.0000 . ?
C72 C43 1.501(10) . ?
C72 C11 1.494(10) . ?
C74 H74 0.9500 . ?
C74 C5 1.382(9) . ?
C76 H76 0.9500 . ?
C76 C47 1.390(10) . ?
C19 H19 0.9500 . ?
C19 C55 1.386(10) . ?
C39 H39 1.0000 . ?
C39 C27 1.503(10) . ?
C39 C7 1.524(10) . ?
C5 H5 0.9500 . ?
C41 H41 1.0000 . ?
C41 C57 1.498(11) . ?
C41 C59 1.501(9) . ?
C21 H21A 0.9800 . ?
C21 H21B 0.9800 . ?
C21 H21C 0.9800 . ?
C21 C53 1.533(10) . ?
C43 H43A 0.9800 . ?
C43 H43B 0.9800 . ?
C43 H43C 0.9800 . ?
C11 H11A 0.9800 . ?
C11 H11B 0.9800 . ?
C11 H11C 0.9800 . ?
C45 H45 0.9500 . ?
C23 H23 0.9500 . ?
C47 H47 0.9500 . ?
C47 C51 1.385(10) . ?
C3 H3 1.0000 . ?
C3 C25 1.492(9) . ?
C3 C2 1.561(10) . ?
C49 H49 1.0000 . ?
C49 C17 1.453(11) . ?
C49 C69 1.495(11) . ?
C25 H25A 0.9800 . ?
C25 H25B 0.9800 . ?
C25 H25C 0.9800 . ?
C51 H51 0.9500 . ?
C51 C55 1.368(11) . ?
C13 H13A 0.9800 . ?
C13 H13B 0.9800 . ?
C13 H13C 0.9800 . ?
C53 H53 1.0000 . ?
C53 C61 1.483(11) . ?
C27 H27A 0.9800 . ?
C27 H27B 0.9800 . ?
C27 H27C 0.9800 . ?
C55 H55 0.9500 . ?
C7 H7A 0.9800 . ?
C7 H7B 0.9800 . ?
C7 H7C 0.9800 . ?
C57 H57A 0.9800 . ?
C57 H57B 0.9800 . ?
C57 H57C 0.9800 . ?
C29 H29 1.0000 . ?
C29 C31 1.512(11) . ?
C29 C63 1.507(11) . ?
C59 H59A 0.9800 . ?
C59 H59B 0.9800 . ?
C59 H59C 0.9800 . ?
C15 H15A 0.9800 . ?
C15 H15B 0.9800 . ?
C15 H15C 0.9800 . ?
C61 H61A 0.9800 . ?
C61 H61B 0.9800 . ?
C61 H61C 0.9800 . ?
C31 H31A 0.9800 . ?
C31 H31B 0.9800 . ?
C31 H31C 0.9800 . ?
C63 H63A 0.9800 . ?
C63 H63B 0.9800 . ?
C63 H63C 0.9800 . ?
C2 H2A 0.9800 . ?
C2 H2B 0.9800 . ?
C2 H2C 0.9800 . ?
C65 H65 1.0000 . ?
C65 C33 1.511(13) . ?
C65 C67 1.489(12) . ?
C33 H33A 0.9800 . ?
C33 H33B 0.9800 . ?
C33 H33C 0.9800 . ?
C67 H67A 0.9800 . ?
C67 H67B 0.9800 . ?
C67 H67C 0.9800 . ?
C17 H17A 0.9800 . ?
C17 H17B 0.9800 . ?
C17 H17C 0.9800 . ?
C69 H69A 0.9800 . ?
C69 H69B 0.9800 . ?
C69 H69C 0.9800 . ?
C35 H35 1.0000 . ?
C35 C71 1.534(11) . ?
C35 C9 1.531(11) . ?
C71 H71A 0.9800 . ?
C71 H71B 0.9800 . ?
C71 H71C 0.9800 . ?
C9 H9A 0.9800 . ?
C9 H9B 0.9800 . ?
C9 H9C 0.9800 . ?
C73 H73A 0.9800 . ?
C73 H73B 0.9800 . ?
C73 H73C 0.9800 . ?
C73 H73D 0.9800 . ?
C73 H73E 0.9800 . ?
C73 H73F 0.9800 . ?
C73 C75 1.424(12) . ?
C73 C75A 1.433(14) . ?
C37 H37A 0.9800 . ?
C37 H37B 0.9800 . ?
C37 H37C 0.9800 . ?
C37 H37D 0.9800 . ?
C37 H37E 0.9800 . ?
C37 H37F 0.9800 . ?
C37 C75 1.565(12) . ?
C37 C75A 1.562(14) . ?
C75 H75 1.0000 . ?
C67A H67D 0.9800 . ?
C67A H67E 0.9800 . ?
C67A H67F 0.9800 . ?
C67A C65A 1.495(16) . ?
C65A H65A 1.0000 . ?
C65A C33A 1.516(16) . ?
C33A H33D 0.9800 . ?
C33A H33E 0.9800 . ?
C33A H33F 0.9800 . ?
C34A C36A 1.3900 . ?
C34A C44A 1.3900 . ?
C36A H36A 0.9500 . ?
C36A C38A 1.3900 . ?
C38A H38A 0.9500 . ?
C38A C40A 1.3900 . ?
C40A H40A 0.9500 . ?
C40A C42A 1.3900 . ?
C42A H42A 0.9500 . ?
C42A C44A 1.3900 . ?
C44A H44A 0.9500 . ?
C29A H29A 1.0000 . ?
C29A C31A 1.511(17) . ?
C29A C63A 1.516(17) . ?
C31A H31D 0.9800 . ?
C31A H31E 0.9800 . ?
C31A H31F 0.9800 . ?
C63A H63D 0.9800 . ?
C63A H63E 0.9800 . ?
C63A H63F 0.9800 . ?
C75A H75A 1.0000 . ?

loop_
_geom_torsion_atom_site_label_1
_geom_torsion_atom_site_label_2
_geom_torsion_atom_site_label_3
_geom_torsion_atom_site_label_4
_geom_torsion
_geom_torsion_site_symmetry_1
_geom_torsion_site_symmetry_2
_geom_torsion_site_symmetry_3
_geom_torsion_site_symmetry_4
_geom_torsion_publ_flag
Co1 N1 C1 C16 176.7(4) . . . . ?
Co1 N1 C22 C20 -176.6(5) . . . . ?
Co2 N2 C16 C1 -177.5(4) . . . . ?
Co2 N2 C20 C22 177.4(5) . . . . ?
Ti4 Ti6 O22 C3 -116.5(11) . . . . ?
Ti4 Ti5 O23 C35 134.3(12) . . . . ?
Ti4 O24 C52 C56 -140.6(4) . . . . ?
Ti4 O24 C52 C64 94.4(5) . . . . ?
Ti4 O21 C29 C31 -68.2(8) . . . . ?
Ti4 O21 C29 C63 54.3(10) . . . . ?
Ti4 O21 C29A C31A -149.2(12) . . . . ?
Ti4 O21 C29A C63A 87.4(14) . . . . ?
Ti4 O3 C53 C21 -24(2) . . . . ?
Ti4 O3 C53 C61 99.6(18) . . . . ?
Ti6 Ti4 O3 C53 116.1(18) . . . . ?
Ti6 Ti5 O23 C35 -122.4(12) . . . . ?
Ti6 O22 C3 C25 179.6(9) . . . . ?
Ti6 O22 C3 C2 61.1(14) . . . . ?
Ti6 O9 C65 C33 91.1(7) . . . . ?
Ti6 O9 C65 C67 -144.6(7) . . . . ?
Ti6 O9 C65A C67A 39.1(15) . . . . ?
Ti6 O9 C65A C33A -82.9(11) . . . . ?
Ti6 O21 C29 C31 105.9(7) . . . . ?
Ti6 O21 C29 C63 -131.6(6) . . . . ?
Ti6 O21 C29A C31A -14(2) . . . . ?
Ti6 O21 C29A C63A -137.1(11) . . . . ?
Ti5 Ti4 O3 C53 -147.1(17) . . . . ?
Ti5 Ti6 O22 C3 144.2(11) . . . . ?
Ti5 O24 C52 C56 53.4(6) . . . . ?
Ti5 O24 C52 C64 -71.5(6) . . . . ?
Ti5 O9 C65 C33 -129.5(6) . . . . ?
Ti5 O9 C65 C67 -5.2(11) . . . . ?
Ti5 O9 C65A C67A -129.5(10) . . . . ?
Ti5 O9 C65A C33A 108.5(10) . . . . ?
Ti5 O23 C35 C71 -73.9(14) . . . . ?
Ti5 O23 C35 C9 43.7(16) . . . . ?
Ti2 Ti3 O31 C75 -169.5(16) . . . . ?
Ti2 Ti3 O31 C75A -75.8(10) . . . . ?
Ti2 Ti1 O15 C49 114.1(10) . . . . ?
Ti2 O25 C39 C27 98.6(6) . . . . ?
Ti2 O25 C39 C7 -137.4(5) . . . . ?
Ti2 O27 C41 C57 -68.3(7) . . . . ?
Ti2 O27 C41 C59 56.6(8) . . . . ?
Ti2 O7 C72 C43 90.4(10) . . . . ?
Ti2 O7 C72 C11 -33.7(12) . . . . ?
Ti3 Ti2 O7 C72 134.4(8) . . . . ?
Ti3 Ti1 O15 C49 -136.5(10) . . . . ?
Ti3 O27 C41 C57 96.3(6) . . . . ?
Ti3 O27 C41 C59 -138.8(5) . . . . ?
Ti3 O29 C66 C13 83.5(6) . . . . ?
Ti3 O29 C66 C15 -152.7(5) . . . . ?
Ti3 O31 C75 C73 174.3(12) . . . . ?
Ti3 O31 C75 C37 54(2) . . . . ?
Ti3 O31 C75A C73 155.3(6) . . . . ?
Ti3 O31 C75A C37 -85.6(12) . . . . ?
Ti1 Ti2 O7 C72 -126.5(8) . . . . ?
Ti1 Ti3 O31 C75 93.1(17) . . . . ?
Ti1 Ti3 O31 C75A -173.3(9) . . . . ?
Ti1 O25 C39 C27 -79.7(7) . . . . ?
Ti1 O25 C39 C7 44.3(8) . . . . ?
Ti1 O29 C66 C13 -137.4(5) . . . . ?
Ti1 O29 C66 C15 -13.6(8) . . . . ?
Ti1 O15 C49 C17 -58.9(13) . . . . ?
Ti1 O15 C49 C69 60.3(14) . . . . ?
P1 C6 C18 C26 177.3(4) . . . . ?
P1 C6 C46 C48 -176.7(5) . . . . ?
P4 C12 C50 C68 175.4(5) . . . . ?
P4 C12 C58 C5 -177.4(5) . . . . ?
P6 C10 C60 C45 -178.2(5) . . . . ?
P6 C10 C62 C23 177.6(5) . . . . ?
P3 C34 C36 C38 -174.7(5) . . . . ?
P3 C34 C44 C42 175.0(5) . . . . ?
P3 C34A C36A C38A -179.0(9) . . . . ?
P3 C34A C44A C42A 179.1(8) . . . . ?
P2 C8 C14 C4 177.4(4) . . . . ?
P2 C8 C32 C28 -177.3(5) . . . . ?
P5 C54 C76 C47 -179.5(5) . . . . ?
P5 C54 C19 C55 178.8(5) . . . . ?
O1 P1 O10 Ti5 -86.3(3) . . . . ?
O1 P1 O32 Ti6 84.2(3) . . . . ?
O1 P1 C6 C18 -18.2(5) . . . . ?
O1 P1 C6 C46 158.4(5) . . . . ?
O4 P6 O14 Ti5 83.6(3) . . . . ?
O4 P6 O16 Ti4 -84.0(3) . . . . ?
O4 P6 C10 C60 144.8(5) . . . . ?
O4 P6 C10 C62 -32.5(5) . . . . ?
O6 P4 O18 Ti2 -85.0(3) . . . . ?
O6 P4 O20 Ti1 87.2(3) . . . . ?
O6 P4 C12 C50 -178.1(5) . . . . ?
O6 P4 C12 C58 -0.8(6) . . . . ?
O8 P2 O2 Ti3 84.8(3) . . . . ?
O8 P2 O17 Ti1 -88.0(3) . . . . ?
O8 P2 C8 C14 -5.0(6) . . . . ?
O8 P2 C8 C32 173.2(5) . . . . ?
O10 Ti5 O23 C35 -40.7(13) . . . . ?
O10 P1 O1 Co1 64.1(3) . . . . ?
O10 P1 O32 Ti6 -41.1(3) . . . . ?
O10 P1 C6 C18 102.5(5) . . . . ?
O10 P1 C6 C46 -80.9(5) . . . . ?
O14 Ti5 O23 C35 54.2(13) . . . . ?
O14 P6 O4 Co1 -61.2(3) . . . . ?
O14 P6 O16 Ti4 43.3(3) . . . . ?
O14 P6 C10 C60 23.8(6) . . . . ?
O14 P6 C10 C62 -153.6(5) . . . . ?
O16 Ti4 O3 C53 -62.7(18) . . . . ?
O16 P6 O4 Co1 64.8(3) . . . . ?
O16 P6 O14 Ti5 -43.0(3) . . . . ?
O16 P6 C10 C60 -95.8(5) . . . . ?
O16 P6 C10 C62 86.8(5) . . . . ?
O18 Ti2 O7 C72 -43.7(9) . . . . ?
O18 P4 O6 Co2 67.8(3) . . . . ?
O18 P4 O20 Ti1 -38.9(3) . . . . ?
O18 P4 C12 C50 -57.7(6) . . . . ?
O18 P4 C12 C58 119.6(5) . . . . ?
O20 Ti1 O15 C49 38.6(11) . . . . ?
O20 P4 O6 Co2 -56.9(3) . . . . ?
O20 P4 O18 Ti2 40.8(3) . . . . ?
O20 P4 C12 C50 60.9(6) . . . . ?
O20 P4 C12 C58 -121.8(5) . . . . ?
O24 Ti4 O3 C53 -151.1(18) . . . . ?
O24 Ti5 O23 C35 141.9(12) . . . . ?
O28 Ti6 O22 C3 -33.1(12) . . . . ?
O28 P3 O19 Co1 60.7(3) . . . . ?
O28 P3 O5 Ti4 -40.0(3) . . . . ?
O28 P3 C34 C36 -120.8(4) . . . . ?
O28 P3 C34 C44 64.4(4) . . . . ?
O28 P3 C34A C36A 103.7(6) . . . . ?
O28 P3 C34A C44A -75.3(6) . . . . ?
O30 P5 O11 Ti2 82.5(3) . . . . ?
O30 P5 O13 Ti3 -83.8(3) . . . . ?
O30 P5 C54 C76 -16.0(6) . . . . ?
O30 P5 C54 C19 163.4(5) . . . . ?
O32 Ti6 O22 C3 61.9(12) . . . . ?
O32 P1 O1 Co1 -60.5(3) . . . . ?
O32 P1 O10 Ti5 39.7(3) . . . . ?
O32 P1 C6 C18 -138.6(4) . . . . ?
O32 P1 C6 C46 37.9(5) . . . . ?
O2 Ti3 O31 C75 8.6(17) . . . . ?
O2 Ti3 O31 C75A 102.3(10) . . . . ?
O2 P2 O8 Co2 -66.5(3) . . . . ?
O2 P2 O17 Ti1 37.8(4) . . . . ?
O2 P2 C8 C14 -125.8(5) . . . . ?
O2 P2 C8 C32 52.4(5) . . . . ?
O17 Ti1 O15 C49 -55.9(11) . . . . ?
O17 P2 O8 Co2 58.3(3) . . . . ?
O17 P2 O2 Ti3 -40.9(4) . . . . ?
O17 P2 C8 C14 116.1(5) . . . . ?
O17 P2 C8 C32 -65.7(5) . . . . ?
O9 Ti6 O22 C3 149.4(12) . . . . ?
O9 Ti5 O23 C35 -128.9(13) . . . . ?
O19 P3 O28 Ti6 -87.8(3) . . . . ?
O19 P3 O5 Ti4 86.0(3) . . . . ?
O19 P3 C34 C36 117.2(4) . . . . ?
O19 P3 C34 C44 -57.7(4) . . . . ?
O19 P3 C34A C36A -13.8(7) . . . . ?
O19 P3 C34A C44A 167.2(5) . . . . ?
O5 Ti4 O3 C53 32.4(18) . . . . ?
O5 P3 O28 Ti6 38.6(3) . . . . ?
O5 P3 O19 Co1 -64.7(3) . . . . ?
O5 P3 C34 C36 -2.6(5) . . . . ?
O5 P3 C34 C44 -177.5(3) . . . . ?
O5 P3 C34A C36A -135.3(6) . . . . ?
O5 P3 C34A C44A 45.7(7) . . . . ?
O21 Ti4 O3 C53 120.7(18) . . . . ?
O21 Ti6 O22 C3 -122.1(12) . . . . ?
O11 Ti2 O7 C72 50.9(9) . . . . ?
O11 P5 O30 Co2 -64.4(3) . . . . ?
O11 P5 O13 Ti3 43.7(4) . . . . ?
O11 P5 C54 C76 -137.3(5) . . . . ?
O11 P5 C54 C19 42.1(6) . . . . ?
O25 Ti2 O7 C72 -132.6(9) . . . . ?
O25 Ti1 O15 C49 126.7(11) . . . . ?
O13 Ti3 O31 C75 -87.4(17) . . . . ?
O13 Ti3 O31 C75A 6.3(10) . . . . ?
O13 P5 O30 Co2 61.0(3) . . . . ?
O13 P5 O11 Ti2 -44.5(4) . . . . ?
O13 P5 C54 C76 104.3(5) . . . . ?
O13 P5 C54 C19 -76.2(6) . . . . ?
O27 Ti2 O7 C72 140.1(9) . . . . ?
O27 Ti3 O31 C75 -176.4(17) . . . . ?
O27 Ti3 O31 C75A -82.7(10) . . . . ?
N1 C1 C16 N2 0.8(9) . . . . ?
N2 C20 C22 N1 -0.8(10) . . . . ?
O29 Ti3 O31 C75 95.5(17) . . . . ?
O29 Ti3 O31 C75A -170.8(10) . . . . ?
O29 Ti1 O15 C49 -143.8(11) . . . . ?
C1 N1 C22 C20 1.0(9) . . . . ?
C4 C24 C28 C32 -0.6(9) . . . . ?
C6 P1 O1 Co1 -176.8(3) . . . . ?
C6 P1 O10 Ti5 155.9(3) . . . . ?
C6 P1 O32 Ti6 -159.1(3) . . . . ?
C6 C18 C26 C30 -0.8(9) . . . . ?
C6 C46 C48 C30 -0.4(9) . . . . ?
C8 P2 O8 Co2 176.5(3) . . . . ?
C8 P2 O2 Ti3 -156.9(3) . . . . ?
C8 P2 O17 Ti1 153.1(3) . . . . ?
C10 P6 O4 Co1 -178.7(3) . . . . ?
C10 P6 O14 Ti5 -160.6(3) . . . . ?
C10 P6 O16 Ti4 161.2(3) . . . . ?
C10 C60 C45 C70 0.4(10) . . . . ?
C10 C62 C23 C70 1.1(10) . . . . ?
C12 P4 O6 Co2 -175.9(3) . . . . ?
C12 P4 O18 Ti2 158.7(3) . . . . ?
C12 P4 O20 Ti1 -155.2(3) . . . . ?
C12 C50 C68 C74 2.4(10) . . . . ?
C12 C58 C5 C74 1.5(10) . . . . ?
C14 C4 C24 C28 0.8(9) . . . . ?
C14 C8 C32 C28 1.0(9) . . . . ?
C16 N2 C20 C22 0.6(9) . . . . ?
C18 C6 C46 C48 0.0(9) . . . . ?
C18 C26 C30 C48 0.4(9) . . . . ?
C20 N2 C16 C1 -0.6(9) . . . . ?
C22 N1 C1 C16 -1.0(8) . . . . ?
C24 C4 C14 C8 0.0(9) . . . . ?
C24 C28 C32 C8 -0.3(9) . . . . ?
C26 C30 C48 C46 0.2(10) . . . . ?
C32 C8 C14 C4 -0.8(9) . . . . ?
C34 P3 O28 Ti6 152.1(3) . . . . ?
C34 P3 O19 Co1 -178.8(3) . . . . ?
C34 P3 O5 Ti4 -157.0(3) . . . . ?
C34 C36 C38 C40 0.0 . . . . ?
C36 C34 C44 C42 0.0 . . . . ?
C36 C38 C40 C42 0.0 . . . . ?
C38 C40 C42 C44 0.0 . . . . ?
C40 C42 C44 C34 0.0 . . . . ?
C44 C34 C36 C38 0.0 . . . . ?
C46 C6 C18 C26 0.6(8) . . . . ?
C50 C12 C58 C5 0.0(10) . . . . ?
C50 C68 C74 C5 -0.9(10) . . . . ?
C54 P5 O30 Co2 178.4(3) . . . . ?
C54 P5 O11 Ti2 -162.0(3) . . . . ?
C54 P5 O13 Ti3 160.8(3) . . . . ?
C54 C76 C47 C51 0.3(11) . . . . ?
C54 C19 C55 C51 1.3(11) . . . . ?
C58 C12 C50 C68 -1.9(10) . . . . ?
C60 C10 C62 C23 0.1(10) . . . . ?
C62 C10 C60 C45 -0.9(9) . . . . ?
C68 C74 C5 C58 -1.0(10) . . . . ?
C76 C54 C19 C55 -1.8(10) . . . . ?
C76 C47 C51 C55 -0.9(11) . . . . ?
C19 C54 C76 C47 1.1(10) . . . . ?
C45 C70 C23 C62 -1.5(11) . . . . ?
C23 C70 C45 C60 0.8(11) . . . . ?
C47 C51 C55 C19 0.1(11) . . . . ?
C34A P3 O28 Ti6 160.5(4) . . . . ?
C34A P3 O19 Co1 174.0(4) . . . . ?
C34A P3 O5 Ti4 -158.0(4) . . . . ?
C34A C36A C38A C40A 0.0 . . . . ?
C36A C34A C44A C42A 0.0 . . . . ?
C36A C38A C40A C42A 0.0 . . . . ?
C38A C40A C42A C44A 0.0 . . . . ?
C40A C42A C44A C34A 0.0 . . . . ?
C44A C34A C36A C38A 0.0 . . . . ?

loop_
_smtbx_masks_void_nr
_smtbx_masks_void_average_x
_smtbx_masks_void_average_y
_smtbx_masks_void_average_z
_smtbx_masks_void_volume
_smtbx_masks_void_count_electrons
_smtbx_masks_void_content
1 0.054 0.286 0.195 57.9 0.5 ?
2 -0.054 0.714 0.805 57.9 0.5 ?
3 0.334 0.061 0.977 18.6 0.0 ?
4 0.328 0.615 0.324 17.9 0.2 ?
5 0.666 0.939 0.023 18.6 0.0 ?
6 0.672 0.385 0.676 17.9 0.0 ?
